data_7003838
loop_
_publ_author_name
'Bharara, Mohan S.'
'Heflin, Kathryn'
'Tonks, Stephen'
'Strawbridge, Kara L.'
'Gorden, Anne E. V.'

_publ_section_title
;
 Hydroxy- and alkoxy-bridged dinuclear uranyl--Schiff base complexes:
 hydrolysis, transamination and extraction studies
;
_journal_issue 22
_journal_name_full 'Dalton Transactions'
_journal_page_first 2966
_journal_page_last 2973
_journal_paper_doi 10.1039/b800469b
_journal_year 2008
_chemical_formula_sum 'C21.75 H36.25 N2.75 O5.75 U'
_chemical_formula_weight 634.56
_chemical_name_systematic
;
?
;
_space_group_IT_number 2
_symmetry_cell_setting triclinic
_symmetry_space_group_name_Hall '-P 1'
_symmetry_space_group_name_H-M 'P -1'
_atom_sites_solution_hydrogens geom
_atom_sites_solution_primary direct
_atom_sites_solution_secondary difmap
_audit_creation_method SHELXL-97
_cell_angle_alpha 104.963(2)
_cell_angle_beta 93.128(3)
_cell_angle_gamma 103.839(3)
_cell_formula_units_Z 8
_cell_length_a 16.636(2)
_cell_length_b 16.641(2)
_cell_length_c 20.421(3)
_cell_measurement_reflns_used 10508
_cell_measurement_temperature 293(2)
_cell_volume 5262.2(12)
_computing_cell_refinement 'SMART, SAINT (Bruker, 1999)'
_computing_data_collection 'SMART (Bruker, 2000)'
_computing_data_reduction 'SAINT (Bruker, 1999)'
_computing_molecular_graphics 'ATOMS v6.1 (Shape Software, 2004)'
_computing_publication_material 'SHELXCIF-97 (Sheldrick, 1997)'
_computing_structure_refinement 'SHELXL-97 (Sheldrick, 1997)'
_computing_structure_solution 'SHELXS-97 (Sheldrick, 1990)'
_diffrn_ambient_temperature 293(2)
_diffrn_measured_fraction_theta_full 0.997
_diffrn_measured_fraction_theta_max 0.997
_diffrn_measurement_device_type 'Bruker APEX'
_diffrn_measurement_method 'w/ scans'
_diffrn_radiation_monochromator graphite
_diffrn_radiation_source 'fine-focus sealed tube'
_diffrn_radiation_type MoK\a
_diffrn_radiation_wavelength 0.71073
_diffrn_reflns_av_R_equivalents 0.1222
_diffrn_reflns_av_sigmaI/netI 0.1266
_diffrn_reflns_limit_h_max 18
_diffrn_reflns_limit_h_min -18
_diffrn_reflns_limit_k_max 18
_diffrn_reflns_limit_k_min -18
_diffrn_reflns_limit_l_max 22
_diffrn_reflns_limit_l_min -22
_diffrn_reflns_number 36319
_diffrn_reflns_theta_full 23.31
_diffrn_reflns_theta_max 23.31
_diffrn_reflns_theta_min 1.31
_exptl_absorpt_coefficient_mu 6.205
_exptl_absorpt_correction_type numerical
_exptl_absorpt_process_details 'SHELXPREP-97 (Sheldrick, 1997)'
_exptl_crystal_colour orange
_exptl_crystal_density_diffrn 1.682
_exptl_crystal_density_method 'not measured'
_exptl_crystal_description blocks
_exptl_crystal_F_000 2592
_exptl_crystal_size_max 0.1
_exptl_crystal_size_mid 0.05
_exptl_crystal_size_min 0.05
_refine_diff_density_max 1.774
_refine_diff_density_min -1.597
_refine_diff_density_rms 0.188
_refine_ls_extinction_method none
_refine_ls_goodness_of_fit_ref 0.884
_refine_ls_hydrogen_treatment constr
_refine_ls_matrix_type full
_refine_ls_number_parameters 1126
_refine_ls_number_reflns 15175
_refine_ls_number_restraints 0
_refine_ls_restrained_S_all 0.884
_refine_ls_R_factor_all 0.0695
_refine_ls_R_factor_gt 0.0458
_refine_ls_shift/su_max 0.001
_refine_ls_shift/su_mean 0.000
_refine_ls_structure_factor_coef Fsqd
_refine_ls_weighting_details 'calc w=1/[\s^2^(Fo^2^)+(0.0242P)^2^+0.0000P] where P=(Fo^2^+2Fc^2^)/3'
_refine_ls_weighting_scheme calc
_refine_ls_wR_factor_gt 0.0931
_refine_ls_wR_factor_ref 0.0998
_reflns_number_gt 10508
_reflns_number_total 15175
_reflns_threshold_expression >2sigma(I)
_cod_data_source_file b800469b.txt
_cod_data_source_block p-1
_cod_depositor_comments
;
The following automatic conversions were performed:
'_symmetry_cell_setting' value 'Triclinic' changed to 'triclinic'
according to '/home/saulius/struct/CIF-dictionaries/cif_core.dic'
dictionary named 'cif_core.dic' version 2.4.1 from 2010-06-29.

Automatic conversion script
Id: cif_fix_enum 1527 2010-12-29 10:47:43Z saulius 
;
_cod_original_cell_volume 5262.2(11)
_cod_original_sg_symbol_H-M P-1
_cod_database_code 7003838

loop_
_symmetry_equiv_pos_as_xyz
'x, y, z'
'-x, -y, -z'

loop_
_atom_site_label
_atom_site_type_symbol
_atom_site_fract_x
_atom_site_fract_y
_atom_site_fract_z
_atom_site_U_iso_or_equiv
_atom_site_adp_type
_atom_site_occupancy
_atom_site_symmetry_multiplicity
_atom_site_calc_flag
_atom_site_refinement_flags
_atom_site_disorder_assembly
_atom_site_disorder_group
U1 U 0.68277(2) 0.84930(2) 1.060610(19) 0.02607(11) Uani 1 1 d . . .
U2 U 0.09592(2) 0.70448(2) -0.069054(19) 0.02646(11) Uani 1 1 d . . .
U3 U 0.16855(2) 0.80899(2) 0.127625(19) 0.02532(11) Uani 1 1 d . . .
U4 U 0.62845(2) 0.68773(2) 0.881688(19) 0.02800(11) Uani 1 1 d . . .
O8 O 0.5788(4) 0.7765(4) 0.9689(3) 0.0319(17) Uani 1 1 d . . .
H8A H 0.5245 0.7822 0.9673 0.038 Uiso 1 1 calc R . .
O16 O 0.1331(4) 0.6795(3) 0.0362(3) 0.0281(16) Uani 1 1 d . . .
H16A H 0.1338 0.6257 0.0412 0.034 Uiso 1 1 calc R . .
O1 O 0.6653(4) 0.7522(4) 1.0839(3) 0.0375(17) Uani 1 1 d . . .
O2 O 0.7036(4) 0.9477(4) 1.0379(3) 0.0335(17) Uani 1 1 d . . .
O3 O 0.6407(4) 0.6155(4) 0.9311(3) 0.0366(17) Uani 1 1 d . . .
O4 O 0.6128(4) 0.7557(4) 0.8318(3) 0.0351(17) Uani 1 1 d . . .
O5 O 0.7387(3) 0.7879(4) 0.9598(3) 0.0289(16) Uani 1 1 d . . .
O6 O 0.7332(4) 0.9159(4) 1.1696(3) 0.0307(16) Uani 1 1 d . . .
O7 O 0.6225(4) 0.5801(4) 0.7877(3) 0.0362(17) Uani 1 1 d . . .
O9 O 0.0627(4) 0.7984(4) 0.1442(3) 0.0331(16) Uani 1 1 d . . .
O10 O 0.2735(4) 0.8198(4) 0.1125(3) 0.0356(17) Uani 1 1 d . . .
O11 O -0.0095(4) 0.6922(4) -0.0525(3) 0.0334(16) Uani 1 1 d . . .
O12 O 0.2009(4) 0.7173(4) -0.0851(3) 0.0341(17) Uani 1 1 d . . .
O15 O 0.1333(4) 0.8321(4) 0.0204(3) 0.0299(16) Uani 1 1 d . . .
O13 O 0.0557(4) 0.6683(4) -0.1823(3) 0.0353(17) Uani 1 1 d . . .
O14 O 0.2151(4) 0.8899(4) 0.2340(3) 0.0352(17) Uani 1 1 d . . .
N1 N 0.8369(5) 0.8543(4) 1.0789(4) 0.0258(19) Uani 1 1 d . . .
N2 N 0.7720(5) 0.7049(5) 0.8397(4) 0.0266(19) Uani 1 1 d . . .
N3 N 0.0924(5) 0.8388(5) -0.1066(4) 0.0256(19) Uani 1 1 d . . .
N4 N 0.1941(5) 0.9677(5) 0.1336(4) 0.0284(19) Uani 1 1 d . . .
C1 C 0.7741(6) 0.8927(6) 1.2170(5) 0.029(2) Uani 1 1 d . . .
C2 C 0.1543(6) 0.9141(6) 0.0098(4) 0.026(2) Uani 1 1 d . . .
H2 H 0.2113 0.9252 -0.0024 0.031 Uiso 1 1 calc R . .
C3 C 0.8777(6) 0.8575(6) 1.1354(5) 0.031(2) Uani 1 1 d . . .
H3 H 0.9326 0.8542 1.1337 0.037 Uiso 1 1 calc R . .
C4 C 0.8416(6) 0.7639(6) 0.8897(5) 0.028(2) Uani 1 1 d . . .
H4A H 0.8545 0.8204 0.8817 0.034 Uiso 1 1 calc R . .
H4B H 0.8909 0.7424 0.8851 0.034 Uiso 1 1 calc R . .
C5 C 0.8174(6) 0.7704(6) 0.9590(4) 0.027(2) Uani 1 1 d . . .
H5 H 0.8122 0.7146 0.9683 0.033 Uiso 1 1 calc R . .
C6 C 0.8784(6) 0.8399(6) 1.0160(5) 0.028(2) Uani 1 1 d . . .
H6A H 0.9282 0.8216 1.0241 0.034 Uiso 1 1 calc R . .
H6B H 0.8945 0.8930 1.0029 0.034 Uiso 1 1 calc R . .
C7 C 0.2813(6) 1.0352(6) 0.2432(5) 0.030(2) Uani 1 1 d . . .
C8 C 0.3172(6) 0.9704(6) 0.3295(5) 0.033(3) Uani 1 1 d . . .
C9 C 0.0966(6) 0.9144(6) -0.0497(5) 0.029(2) Uani 1 1 d . . .
H9A H 0.0414 0.9134 -0.0364 0.035 Uiso 1 1 calc R . .
H9B H 0.1171 0.9665 -0.0634 0.035 Uiso 1 1 calc R . .
C10 C 0.6504(7) 0.5669(6) 0.7281(5) 0.033(3) Uani 1 1 d . . .
C11 C 0.2706(6) 0.9630(6) 0.2694(5) 0.029(2) Uani 1 1 d . . .
C12 C 0.3134(6) 0.8935(6) 0.3597(5) 0.033(2) Uani 1 1 d . . .
C13 C 0.2366(6) 1.0329(6) 0.1798(5) 0.025(2) Uani 1 1 d . . .
H13 H 0.2395 1.0860 0.1719 0.030 Uiso 1 1 calc R . .
C14 C 0.0938(6) 0.7616(6) -0.3529(5) 0.034(3) Uani 1 1 d . . .
C15 C 0.3379(6) 1.1136(7) 0.2789(5) 0.038(3) Uani 1 1 d . . .
H15 H 0.3436 1.1603 0.2610 0.046 Uiso 1 1 calc R . .
C16 C 0.0909(6) 0.8484(6) -0.1654(5) 0.034(3) Uani 1 1 d . . .
H16 H 0.0936 0.9041 -0.1676 0.040 Uiso 1 1 calc R . .
C17 C 0.3849(7) 1.1242(7) 0.3389(5) 0.041(3) Uani 1 1 d . . .
C18 C 0.0856(6) 0.7853(6) -0.2307(5) 0.030(2) Uani 1 1 d . . .
C19 C 0.0694(6) 0.6960(7) -0.2365(5) 0.037(3) Uani 1 1 d . . .
C20 C 0.2245(7) 0.8548(8) 0.3709(6) 0.063(4) Uani 1 1 d . . .
H20A H 0.2232 0.8069 0.3892 0.094 Uiso 1 1 calc R . .
H20B H 0.1891 0.8353 0.3281 0.094 Uiso 1 1 calc R . .
H20C H 0.2052 0.8977 0.4024 0.094 Uiso 1 1 calc R . .
C21 C 0.7643(7) 0.5938(6) 0.6595(5) 0.037(3) Uani 1 1 d . . .
H21 H 0.8190 0.6220 0.6570 0.045 Uiso 1 1 calc R . .
C22 C 0.1524(7) 0.9826(6) 0.0732(5) 0.035(3) Uani 1 1 d . . .
H22A H 0.1806 1.0387 0.0684 0.043 Uiso 1 1 calc R . .
H22B H 0.0950 0.9823 0.0796 0.043 Uiso 1 1 calc R . .
C23 C 0.7964(6) 0.8707(7) 1.3267(5) 0.041(3) Uani 1 1 d . . .
H23 H 0.7794 0.8726 1.3696 0.050 Uiso 1 1 calc R . .
C24 C 0.8475(6) 0.8654(6) 1.2010(5) 0.033(3) Uani 1 1 d . . .
C25 C 0.7162(8) 0.5362(7) 0.6012(6) 0.047(3) Uani 1 1 d . . .
C26 C 0.0661(6) 0.6396(6) -0.3023(5) 0.034(3) Uani 1 1 d . . .
C27 C 0.0990(6) 0.8159(7) -0.2883(5) 0.037(3) Uani 1 1 d . . .
H27 H 0.1119 0.8751 -0.2826 0.044 Uiso 1 1 calc R . .
C28 C 0.7884(6) 0.6703(6) 0.7792(6) 0.034(3) Uani 1 1 d . . .
H28 H 0.8439 0.6863 0.7718 0.041 Uiso 1 1 calc R . .
C29 C 0.8682(6) 0.8442(6) 1.3130(5) 0.034(3) Uani 1 1 d . . .
C30 C 0.8929(7) 0.8427(6) 1.2496(5) 0.038(3) Uani 1 1 d . . .
H30 H 0.9412 0.8261 1.2389 0.045 Uiso 1 1 calc R . .
C31 C 0.6355(7) 0.4912(7) 0.6093(6) 0.052(3) Uani 1 1 d . . .
H31 H 0.6029 0.4506 0.5710 0.063 Uiso 1 1 calc R . .
C32 C 0.7323(6) 0.6102(6) 0.7218(5) 0.029(2) Uani 1 1 d . . .
C33 C 0.6023(7) 0.5035(7) 0.6695(5) 0.042(3) Uani 1 1 d . . .
C34 C 0.0799(6) 0.6736(7) -0.3558(5) 0.034(2) Uani 1 1 d . . .
H34 H 0.0801 0.6355 -0.3981 0.040 Uiso 1 1 calc R . .
C35 C 0.7482(6) 0.8946(7) 1.2815(5) 0.038(3) Uani 1 1 d . . .
C36 C -0.0260(7) 0.5021(7) -0.2827(6) 0.050(3) Uani 1 1 d . . .
H36A H -0.0225 0.5333 -0.2355 0.074 Uiso 1 1 calc R . .
H36B H -0.0300 0.4425 -0.2862 0.074 Uiso 1 1 calc R . .
H36C H -0.0745 0.5065 -0.3077 0.074 Uiso 1 1 calc R . .
C37 C 0.0534(7) 0.5407(6) -0.3128(5) 0.043(3) Uani 1 1 d . . .
C38 C 0.3474(7) 0.8268(7) 0.3101(6) 0.050(3) Uani 1 1 d . . .
H38A H 0.3453 0.7782 0.3277 0.075 Uiso 1 1 calc R . .
H38B H 0.4042 0.8525 0.3053 0.075 Uiso 1 1 calc R . .
H38C H 0.3142 0.8081 0.2663 0.075 Uiso 1 1 calc R . .
C39 C 0.9918(7) 0.7908(8) 1.3433(6) 0.057(3) Uani 1 1 d . . .
H39A H 0.9752 0.7430 1.3029 0.085 Uiso 1 1 calc R . .
H39B H 1.0189 0.7740 1.3784 0.085 Uiso 1 1 calc R . .
H39C H 1.0297 0.8381 1.3332 0.085 Uiso 1 1 calc R . .
C40 C 0.9150(8) 0.8183(8) 1.3680(6) 0.051(3) Uani 1 1 d . . .
C41 C 0.1068(8) 0.8855(7) -0.4039(5) 0.054(3) Uani 1 1 d . . .
H41A H 0.0529 0.8908 -0.3920 0.080 Uiso 1 1 calc R . .
H41B H 0.1166 0.9027 -0.4447 0.080 Uiso 1 1 calc R . .
H41C H 0.1489 0.9218 -0.3673 0.080 Uiso 1 1 calc R . .
C42 C 0.4475(8) 1.2096(7) 0.3769(6) 0.055(3) Uani 1 1 d . . .
C43 C 0.6656(7) 0.9195(9) 1.3001(5) 0.055(3) Uani 1 1 d . . .
C44 C 0.6624(8) 1.0044(8) 1.2871(6) 0.065(4) Uani 1 1 d . . .
H44A H 0.7088 1.0494 1.3139 0.098 Uiso 1 1 calc R . .
H44B H 0.6112 1.0175 1.2996 0.098 Uiso 1 1 calc R . .
H44C H 0.6652 1.0001 1.2395 0.098 Uiso 1 1 calc R . .
C45 C 0.9425(9) 0.8931(8) 1.4318(6) 0.068(4) Uani 1 1 d . . .
H45A H 0.8946 0.9107 1.4482 0.103 Uiso 1 1 calc R . .
H45B H 0.9803 0.9403 1.4215 0.103 Uiso 1 1 calc R . .
H45C H 0.9700 0.8757 1.4663 0.103 Uiso 1 1 calc R . .
C46 C 0.5127(7) 0.4523(8) 0.6739(6) 0.050(3) Uani 1 1 d . . .
C47 C 0.0475(9) 0.4910(7) -0.3861(6) 0.067(4) Uani 1 1 d . . .
H47A H 0.0396 0.4310 -0.3894 0.100 Uiso 1 1 calc R . .
H47B H 0.0980 0.5118 -0.4041 0.100 Uiso 1 1 calc R . .
H47C H 0.0010 0.4985 -0.4117 0.100 Uiso 1 1 calc R . .
C48 C 0.0428(11) 0.7375(9) -0.4769(6) 0.095(6) Uani 1 1 d . . .
H48A H -0.0113 0.7428 -0.4654 0.143 Uiso 1 1 calc R . .
H48B H 0.0438 0.6782 -0.4867 0.143 Uiso 1 1 calc R . .
H48C H 0.0543 0.7576 -0.5163 0.143 Uiso 1 1 calc R . .
C49 C 0.6575(9) 0.9279(11) 1.3765(6) 0.097(6) Uani 1 1 d . . .
H49A H 0.6588 0.8746 1.3859 0.145 Uiso 1 1 calc R . .
H49B H 0.6056 0.9408 1.3870 0.145 Uiso 1 1 calc R . .
H49C H 0.7029 0.9733 1.4041 0.145 Uiso 1 1 calc R . .
C50 C 0.3680(8) 0.9190(8) 0.4287(6) 0.066(4) Uani 1 1 d . . .
H50A H 0.3634 0.8692 0.4451 0.099 Uiso 1 1 calc R . .
H50B H 0.3496 0.9619 0.4611 0.099 Uiso 1 1 calc R . .
H50C H 0.4251 0.9421 0.4232 0.099 Uiso 1 1 calc R . .
C51 C 0.4590(7) 0.5141(8) 0.6901(6) 0.065(4) Uani 1 1 d . . .
H51A H 0.4035 0.4831 0.6934 0.098 Uiso 1 1 calc R . .
H51B H 0.4575 0.5419 0.6544 0.098 Uiso 1 1 calc R . .
H51C H 0.4818 0.5568 0.7327 0.098 Uiso 1 1 calc R . .
C52 C 0.8573(9) 0.7400(8) 1.3847(7) 0.077(4) Uani 1 1 d . . .
H52A H 0.8080 0.7548 1.4006 0.116 Uiso 1 1 calc R . .
H52B H 0.8863 0.7245 1.4195 0.116 Uiso 1 1 calc R . .
H52C H 0.8418 0.6920 1.3443 0.116 Uiso 1 1 calc R . .
C53 C 0.4743(8) 0.3843(9) 0.6049(7) 0.096(6) Uani 1 1 d . . .
H53A H 0.5078 0.3441 0.5937 0.144 Uiso 1 1 calc R . .
H53B H 0.4727 0.4126 0.5696 0.144 Uiso 1 1 calc R . .
H53C H 0.4187 0.3540 0.6087 0.144 Uiso 1 1 calc R . .
C54 C 0.1943(10) 0.7843(9) -0.4364(7) 0.083(5) Uani 1 1 d . . .
H54A H 0.1964 0.7254 -0.4449 0.125 Uiso 1 1 calc R . .
H54B H 0.2372 0.8203 -0.4003 0.125 Uiso 1 1 calc R . .
H54C H 0.2028 0.8023 -0.4772 0.125 Uiso 1 1 calc R . .
C55 C 0.7512(8) 0.5205(9) 0.5326(6) 0.062(4) Uani 1 1 d . . .
C56 C 0.5931(7) 0.8456(9) 1.2591(7) 0.068(4) Uani 1 1 d . . .
H56A H 0.5973 0.7931 1.2685 0.102 Uiso 1 1 calc R . .
H56B H 0.5950 0.8398 1.2112 0.102 Uiso 1 1 calc R . .
H56C H 0.5414 0.8573 1.2716 0.102 Uiso 1 1 calc R . .
C57 C 0.5148(8) 0.4034(8) 0.7294(7) 0.077(4) Uani 1 1 d . . .
H57A H 0.5497 0.3648 0.7180 0.115 Uiso 1 1 calc R . .
H57B H 0.4593 0.3711 0.7314 0.115 Uiso 1 1 calc R . .
H57C H 0.5367 0.4443 0.7731 0.115 Uiso 1 1 calc R . .
C58 C 0.4959(10) 1.2081(9) 0.4393(7) 0.104(6) Uani 1 1 d . . .
H58A H 0.5340 1.2637 0.4594 0.156 Uiso 1 1 calc R . .
H58B H 0.5267 1.1655 0.4276 0.156 Uiso 1 1 calc R . .
H58C H 0.4585 1.1941 0.4713 0.156 Uiso 1 1 calc R . .
C59 C 0.1301(7) 0.5284(7) -0.2734(6) 0.056(3) Uani 1 1 d . . .
H59A H 0.1348 0.5590 -0.2260 0.084 Uiso 1 1 calc R . .
H59B H 0.1797 0.5504 -0.2920 0.084 Uiso 1 1 calc R . .
H59C H 0.1231 0.4682 -0.2780 0.084 Uiso 1 1 calc R . .
C60 C 0.5108(9) 1.2342(9) 0.3282(8) 0.101(6) Uani 1 1 d . . .
H60A H 0.4814 1.2345 0.2865 0.152 Uiso 1 1 calc R . .
H60B H 0.5432 1.1930 0.3184 0.152 Uiso 1 1 calc R . .
H60C H 0.5470 1.2905 0.3495 0.152 Uiso 1 1 calc R . .
C61 C 0.3731(7) 1.0500(7) 0.3615(5) 0.043(3) Uani 1 1 d . . .
H61 H 0.4055 1.0543 0.4015 0.051 Uiso 1 1 calc R . .
C62 C 0.6855(16) 0.498(3) 0.4771(9) 0.37(3) Uani 1 1 d . . .
H62A H 0.6443 0.4471 0.4792 0.548 Uiso 1 1 calc R . .
H62B H 0.7082 0.4858 0.4345 0.548 Uiso 1 1 calc R . .
H62C H 0.6601 0.5443 0.4806 0.548 Uiso 1 1 calc R . .
C63 C 0.4055(10) 1.2808(9) 0.3944(10) 0.121(7) Uani 1 1 d . . .
H63A H 0.3738 1.2819 0.3541 0.181 Uiso 1 1 calc R . .
H63B H 0.4469 1.3348 0.4124 0.181 Uiso 1 1 calc R . .
H63C H 0.3690 1.2715 0.4281 0.181 Uiso 1 1 calc R . .
C64 C 0.8084(19) 0.5920(10) 0.5238(11) 0.215(17) Uani 1 1 d . . .
H64A H 0.8537 0.6120 0.5602 0.323 Uiso 1 1 calc R . .
H64B H 0.7814 0.6371 0.5244 0.323 Uiso 1 1 calc R . .
H64C H 0.8295 0.5763 0.4808 0.323 Uiso 1 1 calc R . .
C65 C 0.786(2) 0.4499(17) 0.5228(13) 0.29(2) Uani 1 1 d . . .
H65A H 0.8308 0.4620 0.5584 0.439 Uiso 1 1 calc R . .
H65B H 0.8065 0.4397 0.4793 0.439 Uiso 1 1 calc R . .
H65C H 0.7437 0.3997 0.5241 0.439 Uiso 1 1 calc R . .
C66 C 0.1099(8) 0.7923(7) -0.4159(5) 0.051(3) Uani 1 1 d . . .
O1D1 O 0.5597(4) 0.8890(4) 1.1021(4) 0.0391(18) Uani 1 1 d . . .
N1D1 N 0.4571(5) 0.9584(5) 1.1067(5) 0.035(2) Uani 1 1 d . . .
C1D1 C 0.5065(6) 0.9160(6) 1.0748(6) 0.037(3) Uani 1 1 d . . .
H1D1 H 0.5017 0.9048 1.0275 0.044 Uiso 1 1 calc R . .
C2D1 C 0.4600(7) 0.9771(9) 1.1795(6) 0.066(4) Uani 1 1 d . . .
H2D1 H 0.4202 1.0091 1.1945 0.100 Uiso 1 1 calc R . .
H2D2 H 0.5149 1.0107 1.2006 0.100 Uiso 1 1 calc R . .
H2D3 H 0.4467 0.9242 1.1921 0.100 Uiso 1 1 calc R . .
C3D1 C 0.3957(6) 0.9843(7) 1.0683(6) 0.048(3) Uani 1 1 d . . .
H3D1 H 0.3651 1.0153 1.0996 0.071 Uiso 1 1 calc R . .
H3D2 H 0.3578 0.9340 1.0378 0.071 Uiso 1 1 calc R . .
H3D3 H 0.4238 1.0208 1.0425 0.071 Uiso 1 1 calc R . .
O1D2 O 0.4781(4) 0.6132(4) 0.8663(4) 0.0381(18) Uani 1 1 d . . .
N1D2 N 0.3696(6) 0.5075(6) 0.8764(6) 0.055(3) Uani 1 1 d . . .
C1D2 C 0.4479(7) 0.5506(8) 0.8862(6) 0.044(3) Uani 1 1 d . . .
H1D2 H 0.4845 0.5317 0.9110 0.053 Uiso 1 1 calc R . .
C2D2 C 0.3067(8) 0.5308(9) 0.8402(7) 0.080(4) Uani 1 1 d . . .
H2D4 H 0.2535 0.4911 0.8380 0.119 Uiso 1 1 calc R . .
H2D5 H 0.3199 0.5289 0.7947 0.119 Uiso 1 1 calc R . .
H2D6 H 0.3045 0.5881 0.8636 0.119 Uiso 1 1 calc R . .
C3D2 C 0.3413(9) 0.4330(9) 0.9022(9) 0.097(6) Uani 1 1 d . . .
H3D4 H 0.2821 0.4100 0.8900 0.145 Uiso 1 1 calc R . .
H3D5 H 0.3541 0.4502 0.9510 0.145 Uiso 1 1 calc R . .
H3D6 H 0.3691 0.3898 0.8826 0.145 Uiso 1 1 calc R . .
O1D3 O 0.1738(5) 0.6954(4) 0.1823(3) 0.0429(19) Uani 1 1 d . . .
N1D3 N 0.1798(5) 0.5612(5) 0.1826(5) 0.041(2) Uani 1 1 d . . .
C1D3 C 0.1534(6) 0.6148(7) 0.1575(5) 0.036(3) Uani 1 1 d . . .
H1D3 H 0.1162 0.5921 0.1176 0.043 Uiso 1 1 calc R . .
C2D3 C 0.2405(8) 0.5903(8) 0.2435(7) 0.074(4) Uani 1 1 d . . .
H2D7 H 0.2524 0.5413 0.2545 0.111 Uiso 1 1 calc R . .
H2D8 H 0.2183 0.6223 0.2810 0.111 Uiso 1 1 calc R . .
H2D9 H 0.2909 0.6265 0.2352 0.111 Uiso 1 1 calc R . .
C3D3 C 0.1566(8) 0.4695(6) 0.1476(6) 0.053(3) Uani 1 1 d . . .
H3D7 H 0.1823 0.4398 0.1737 0.079 Uiso 1 1 calc R . .
H3D8 H 0.1752 0.4605 0.1033 0.079 Uiso 1 1 calc R . .
H3D9 H 0.0971 0.4477 0.1428 0.079 Uiso 1 1 calc R . .
O1D4 O 0.0679(5) 0.5464(4) -0.0997(3) 0.0437(19) Uani 1 1 d . . .
N1D4 N 0.0886(5) 0.4168(5) -0.0987(4) 0.036(2) Uani 1 1 d . . .
C1D4 C 0.0886(6) 0.4966(6) -0.0689(6) 0.038(3) Uani 1 1 d . . .
H1D4 H 0.1049 0.5178 -0.0220 0.046 Uiso 1 1 calc R . .
C2D4 C 0.1137(7) 0.3616(6) -0.0608(6) 0.045(3) Uani 1 1 d . . .
H2DX H 0.1105 0.3063 -0.0916 0.068 Uiso 1 1 calc R . .
H2DY H 0.0771 0.3546 -0.0267 0.068 Uiso 1 1 calc R . .
H2DZ H 0.1699 0.3876 -0.0390 0.068 Uiso 1 1 calc R . .
C3D4 C 0.0634(7) 0.3776(6) -0.1724(5) 0.045(3) Uani 1 1 d . . .
H3DX H 0.0688 0.3196 -0.1847 0.068 Uiso 1 1 calc R . .
H3DY H 0.0986 0.4106 -0.1972 0.068 Uiso 1 1 calc R . .
H3DZ H 0.0065 0.3771 -0.1835 0.068 Uiso 1 1 calc R . .
O1D5 O 0.2457(5) 0.5711(5) 0.0299(4) 0.059(2) Uani 1 1 d . . .
N1D5 N 0.3820(6) 0.6468(7) 0.0537(5) 0.059(3) Uani 1 1 d . . .
C1D5 C 0.3162(8) 0.5869(9) 0.0574(7) 0.064(4) Uani 1 1 d . . .
H1D5 H 0.3249 0.5521 0.0847 0.077 Uiso 1 1 calc R . .
C2D5 C 0.4621(9) 0.6671(14) 0.0935(10) 0.147(9) Uani 1 1 d . . .
H2DA H 0.5000 0.7133 0.0821 0.221 Uiso 1 1 calc R . .
H2DB H 0.4836 0.6172 0.0838 0.221 Uiso 1 1 calc R . .
H2DC H 0.4561 0.6842 0.1412 0.221 Uiso 1 1 calc R . .
C3D5 C 0.3741(7) 0.7052(7) 0.0117(6) 0.054(3) Uani 1 1 d . . .
H3DA H 0.4273 0.7451 0.0144 0.081 Uiso 1 1 calc R . .
H3DB H 0.3343 0.7365 0.0284 0.081 Uiso 1 1 calc R . .
H3DC H 0.3555 0.6721 -0.0349 0.081 Uiso 1 1 calc R . .
O1D6 O 0.0394(9) 0.0534(11) 0.1950(7) 0.151(7) Uani 1 1 d . . .
N1D6 N 0.1021(7) 0.0854(7) 0.3038(6) 0.061(3) Uani 1 1 d . . .
C1D6 C 0.0599(9) 0.0280(10) 0.2440(12) 0.101(7) Uani 1 1 d . . .
H1D6 H 0.0466 -0.0308 0.2399 0.121 Uiso 1 1 calc R . .
C2D6 C 0.1322(12) 0.0597(12) 0.3580(9) 0.131(8) Uani 1 1 d . . .
H2DD H 0.1607 0.1097 0.3943 0.197 Uiso 1 1 calc R . .
H2DE H 0.1701 0.0255 0.3428 0.197 Uiso 1 1 calc R . .
H2DF H 0.0864 0.0262 0.3743 0.197 Uiso 1 1 calc R . .
C3D6 C 0.1230(11) 0.1735(9) 0.3063(12) 0.143(9) Uani 1 1 d . . .
H3DD H 0.1530 0.2071 0.3501 0.214 Uiso 1 1 calc R . .
H3DE H 0.0729 0.1909 0.2993 0.214 Uiso 1 1 calc R . .
H3DF H 0.1571 0.1825 0.2711 0.214 Uiso 1 1 calc R . .
O1D7 O 0.4602(4) 0.8409(5) 0.9097(4) 0.049(2) Uani 1 1 d . . .
N1D7 N 0.3519(5) 0.8064(5) 0.8263(5) 0.040(2) Uani 1 1 d . . .
C1D7 C 0.4204(7) 0.7954(7) 0.8550(6) 0.039(3) Uani 1 1 d . . .
H1D7 H 0.4399 0.7494 0.8317 0.047 Uiso 1 1 calc R . .
C2D7 C 0.3174(7) 0.8771(7) 0.8603(7) 0.057(4) Uani 1 1 d . . .
H2DG H 0.2682 0.8757 0.8328 0.086 Uiso 1 1 calc R . .
H2DH H 0.3581 0.9311 0.8663 0.086 Uiso 1 1 calc R . .
H2DI H 0.3035 0.8710 0.9041 0.086 Uiso 1 1 calc R . .
C3D7 C 0.3040(8) 0.7466(8) 0.7645(7) 0.070(4) Uani 1 1 d . . .
H3DG H 0.2570 0.7662 0.7525 0.104 Uiso 1 1 calc R . .
H3DH H 0.2848 0.6907 0.7716 0.104 Uiso 1 1 calc R . .
H3DI H 0.3384 0.7431 0.7282 0.104 Uiso 1 1 calc R . .

loop_
_atom_site_aniso_label
_atom_site_aniso_U_11
_atom_site_aniso_U_22
_atom_site_aniso_U_33
_atom_site_aniso_U_23
_atom_site_aniso_U_13
_atom_site_aniso_U_12
U1 0.0233(2) 0.0263(2) 0.0321(2) 0.00953(18) 0.00327(17) 0.01149(17)
U2 0.0288(2) 0.0204(2) 0.0308(2) 0.00701(17) 0.00202(17) 0.00820(17)
U3 0.0261(2) 0.0194(2) 0.0317(2) 0.00849(17) 0.00109(17) 0.00748(17)
U4 0.0256(2) 0.0266(2) 0.0329(2) 0.00896(18) 0.00272(17) 0.00835(17)
O8 0.014(3) 0.029(4) 0.055(5) 0.011(4) 0.005(3) 0.011(3)
O16 0.044(4) 0.007(3) 0.034(4) 0.009(3) 0.000(3) 0.006(3)
O1 0.036(4) 0.045(4) 0.038(4) 0.009(4) 0.000(3) 0.024(4)
O2 0.021(4) 0.033(4) 0.053(4) 0.018(4) 0.001(3) 0.015(3)
O3 0.035(4) 0.031(4) 0.044(4) 0.010(3) 0.009(3) 0.008(3)
O4 0.024(4) 0.031(4) 0.049(4) 0.011(4) 0.007(3) 0.004(3)
O5 0.013(3) 0.040(4) 0.040(4) 0.017(3) 0.002(3) 0.011(3)
O6 0.035(4) 0.036(4) 0.021(4) 0.001(3) -0.003(3) 0.020(3)
O7 0.034(4) 0.022(4) 0.045(5) 0.003(3) 0.003(4) 0.002(3)
O9 0.026(4) 0.022(4) 0.047(4) 0.008(3) -0.003(3) 0.000(3)
O10 0.030(4) 0.030(4) 0.038(4) 0.005(3) -0.004(3) -0.001(3)
O11 0.033(4) 0.031(4) 0.032(4) 0.009(3) -0.001(3) 0.001(3)
O12 0.028(4) 0.032(4) 0.042(4) 0.013(3) -0.002(3) 0.005(3)
O15 0.038(4) 0.016(4) 0.036(4) 0.006(3) -0.009(3) 0.013(3)
O13 0.054(5) 0.024(4) 0.029(4) 0.007(3) -0.002(3) 0.013(4)
O14 0.039(4) 0.028(4) 0.032(4) 0.006(3) -0.001(3) -0.002(3)
N1 0.030(5) 0.017(4) 0.034(5) 0.007(4) 0.004(4) 0.010(4)
N2 0.029(5) 0.025(5) 0.028(5) 0.008(4) 0.002(4) 0.011(4)
N3 0.031(5) 0.030(5) 0.017(4) 0.005(4) 0.002(4) 0.014(4)
N4 0.033(5) 0.019(5) 0.029(5) 0.002(4) 0.001(4) 0.004(4)
C1 0.036(6) 0.026(6) 0.023(6) 0.007(5) 0.004(5) 0.006(5)
C2 0.031(6) 0.028(6) 0.016(5) 0.011(5) -0.009(4) 0.001(5)
C3 0.035(6) 0.026(6) 0.035(6) 0.010(5) 0.005(5) 0.011(5)
C4 0.025(6) 0.026(6) 0.034(6) 0.007(5) 0.007(5) 0.007(5)
C5 0.035(6) 0.030(6) 0.022(5) 0.009(5) -0.002(5) 0.017(5)
C6 0.029(6) 0.027(6) 0.030(6) 0.009(5) 0.004(5) 0.008(5)
C7 0.036(6) 0.023(6) 0.037(6) 0.011(5) 0.013(5) 0.014(5)
C8 0.039(6) 0.037(6) 0.024(6) 0.003(5) 0.011(5) 0.017(5)
C9 0.026(6) 0.023(5) 0.040(6) 0.007(5) 0.005(5) 0.012(5)
C10 0.048(7) 0.024(6) 0.025(6) 0.003(5) 0.013(5) 0.012(5)
C11 0.027(6) 0.030(6) 0.023(6) 0.000(5) 0.005(5) 0.004(5)
C12 0.046(7) 0.028(6) 0.030(6) 0.014(5) -0.003(5) 0.014(5)
C13 0.031(6) 0.021(6) 0.026(6) 0.011(5) 0.002(5) 0.013(5)
C14 0.038(6) 0.037(6) 0.033(6) 0.013(5) -0.005(5) 0.018(5)
C15 0.043(7) 0.032(6) 0.035(7) 0.001(5) 0.014(6) 0.011(6)
C16 0.033(6) 0.026(6) 0.052(7) 0.016(6) 0.013(5) 0.020(5)
C17 0.049(7) 0.031(6) 0.032(6) -0.004(5) -0.006(6) 0.008(6)
C18 0.027(6) 0.032(6) 0.035(6) 0.013(5) 0.004(5) 0.011(5)
C19 0.024(6) 0.047(7) 0.038(7) 0.005(6) -0.001(5) 0.013(5)
C20 0.060(9) 0.073(9) 0.064(9) 0.043(8) 0.011(7) 0.007(7)
C21 0.041(7) 0.039(7) 0.036(7) 0.011(6) 0.008(5) 0.018(6)
C22 0.042(7) 0.022(6) 0.042(6) 0.007(5) -0.001(5) 0.012(5)
C23 0.039(7) 0.059(8) 0.028(6) 0.012(6) 0.005(5) 0.017(6)
C24 0.039(6) 0.025(6) 0.041(6) 0.006(5) 0.014(5) 0.017(5)
C25 0.055(8) 0.047(7) 0.037(7) 0.002(6) 0.000(6) 0.021(7)
C26 0.031(6) 0.027(6) 0.047(7) 0.011(6) 0.009(5) 0.011(5)
C27 0.045(7) 0.031(6) 0.035(6) 0.011(5) 0.002(5) 0.010(5)
C28 0.028(6) 0.027(6) 0.055(8) 0.017(6) 0.004(5) 0.017(5)
C29 0.035(6) 0.041(7) 0.027(6) 0.010(5) -0.005(5) 0.013(5)
C30 0.045(7) 0.028(6) 0.050(7) 0.013(5) 0.003(6) 0.023(5)
C31 0.052(8) 0.037(7) 0.054(8) -0.011(6) -0.005(6) 0.014(6)
C32 0.037(6) 0.029(6) 0.021(5) 0.000(5) 0.003(5) 0.016(5)
C33 0.053(8) 0.037(7) 0.034(7) 0.005(6) -0.001(6) 0.018(6)
C34 0.039(6) 0.040(7) 0.023(6) 0.011(5) 0.002(5) 0.011(5)
C35 0.036(6) 0.048(7) 0.032(6) 0.002(5) 0.004(5) 0.022(6)
C36 0.048(7) 0.033(7) 0.052(7) -0.011(6) 0.007(6) 0.007(6)
C37 0.062(8) 0.026(6) 0.035(6) 0.007(5) 0.013(6) 0.000(6)
C38 0.046(7) 0.043(7) 0.064(8) 0.025(7) -0.015(6) 0.011(6)
C39 0.067(9) 0.075(9) 0.040(7) 0.022(7) -0.004(6) 0.037(8)
C40 0.060(8) 0.059(8) 0.043(7) 0.017(6) -0.004(6) 0.031(7)
C41 0.087(10) 0.048(7) 0.037(7) 0.026(6) 0.007(7) 0.024(7)
C42 0.071(9) 0.039(7) 0.037(7) 0.000(6) -0.017(6) 0.000(7)
C43 0.048(8) 0.097(11) 0.031(7) 0.020(7) 0.013(6) 0.037(8)
C44 0.058(8) 0.084(10) 0.057(8) 0.005(8) -0.004(7) 0.044(8)
C45 0.094(11) 0.086(10) 0.034(7) 0.006(7) -0.005(7) 0.055(9)
C46 0.040(7) 0.054(8) 0.041(7) -0.004(6) 0.006(6) 0.001(6)
C47 0.098(11) 0.036(7) 0.054(8) -0.007(6) 0.031(8) 0.011(7)
C48 0.158(16) 0.072(10) 0.043(8) 0.025(8) -0.038(9) 0.008(10)
C49 0.070(10) 0.192(18) 0.046(8) 0.033(10) 0.024(8) 0.065(12)
C50 0.089(10) 0.054(8) 0.056(8) 0.026(7) -0.015(7) 0.017(8)
C51 0.047(8) 0.083(10) 0.045(8) -0.001(7) -0.007(6) 0.001(7)
C52 0.088(11) 0.057(9) 0.100(11) 0.053(9) 0.005(9) 0.012(8)
C53 0.049(9) 0.089(11) 0.101(12) -0.027(10) -0.002(8) -0.016(8)
C54 0.131(14) 0.083(11) 0.072(10) 0.044(9) 0.056(10) 0.061(11)
C55 0.057(8) 0.077(10) 0.035(7) -0.009(7) 0.011(7) 0.013(8)
C56 0.044(8) 0.093(11) 0.084(10) 0.048(9) 0.028(8) 0.019(8)
C57 0.061(9) 0.047(8) 0.098(11) -0.001(8) 0.010(8) -0.010(7)
C58 0.135(15) 0.061(10) 0.079(11) 0.005(9) -0.047(10) -0.016(10)
C59 0.057(8) 0.034(7) 0.079(9) 0.014(7) 0.006(7) 0.019(6)
C60 0.084(12) 0.082(11) 0.094(12) 0.007(10) -0.004(10) -0.040(9)
C61 0.040(7) 0.048(7) 0.034(6) 0.006(6) -0.005(5) 0.008(6)
C62 0.13(2) 0.83(9) 0.029(11) 0.03(3) 0.009(13) 0.03(4)
C63 0.076(12) 0.055(10) 0.19(2) -0.015(12) -0.039(12) 0.012(9)
C64 0.43(4) 0.058(12) 0.15(2) 0.023(12) 0.22(3) 0.030(18)
C65 0.61(6) 0.29(3) 0.21(3) 0.17(3) 0.33(4) 0.37(4)
C66 0.080(9) 0.052(8) 0.031(7) 0.020(6) 0.002(6) 0.026(7)
O1D1 0.027(4) 0.048(5) 0.049(5) 0.016(4) 0.005(4) 0.020(4)
N1D1 0.018(4) 0.037(5) 0.054(6) 0.013(5) 0.005(4) 0.014(4)
C1D1 0.032(6) 0.040(7) 0.042(7) 0.014(6) 0.014(5) 0.010(6)
C2D1 0.041(7) 0.094(11) 0.063(9) -0.001(8) 0.002(7) 0.042(8)
C3D1 0.019(6) 0.055(8) 0.080(9) 0.038(7) 0.009(6) 0.010(6)
O1D2 0.032(4) 0.033(4) 0.055(5) 0.022(4) 0.010(4) 0.009(4)
N1D2 0.032(6) 0.037(6) 0.106(9) 0.035(6) 0.018(6) 0.007(5)
C1D2 0.029(7) 0.054(8) 0.057(8) 0.021(7) 0.004(6) 0.019(6)
C2D2 0.051(9) 0.083(11) 0.094(11) 0.023(9) 0.004(8) 0.000(8)
C3D2 0.074(11) 0.072(10) 0.165(17) 0.077(11) 0.034(11) 0.006(9)
O1D3 0.064(5) 0.024(4) 0.038(4) 0.009(4) -0.007(4) 0.011(4)
N1D3 0.042(6) 0.019(5) 0.066(6) 0.017(5) 0.000(5) 0.011(4)
C1D3 0.038(6) 0.032(7) 0.046(7) 0.022(6) 0.004(5) 0.013(6)
C2D3 0.080(10) 0.049(8) 0.087(10) 0.025(8) -0.038(8) 0.008(8)
C3D3 0.076(9) 0.025(6) 0.069(8) 0.025(6) 0.018(7) 0.022(6)
O1D4 0.067(5) 0.024(4) 0.041(4) 0.012(4) -0.001(4) 0.012(4)
N1D4 0.037(5) 0.022(5) 0.045(6) 0.007(4) 0.001(4) 0.007(4)
C1D4 0.036(6) 0.028(6) 0.047(7) 0.003(6) 0.001(5) 0.011(5)
C2D4 0.051(7) 0.025(6) 0.061(8) 0.018(6) -0.001(6) 0.007(6)
C3D4 0.051(7) 0.026(6) 0.055(8) 0.006(6) 0.009(6) 0.008(6)
O1D5 0.031(5) 0.046(5) 0.095(7) 0.024(5) 0.001(5) 0.001(4)
N1D5 0.027(6) 0.070(7) 0.089(8) 0.040(7) 0.009(6) 0.007(6)
C1D5 0.043(9) 0.075(10) 0.087(10) 0.046(9) 0.008(8) 0.015(8)
C2D5 0.043(10) 0.22(2) 0.20(2) 0.149(19) -0.019(12) -0.023(12)
C3D5 0.046(7) 0.046(7) 0.077(9) 0.019(7) 0.023(7) 0.021(6)
O1D6 0.134(12) 0.27(2) 0.102(10) 0.054(11) 0.026(9) 0.148(13)
N1D6 0.058(7) 0.050(7) 0.085(9) 0.019(7) 0.024(7) 0.024(6)
C1D6 0.044(9) 0.065(11) 0.18(2) -0.014(13) 0.022(12) 0.033(9)
C2D6 0.18(2) 0.19(2) 0.107(14) 0.096(15) 0.086(14) 0.143(18)
C3D6 0.106(15) 0.048(10) 0.29(3) 0.070(14) 0.046(17) 0.027(10)
O1D7 0.041(5) 0.049(5) 0.054(5) 0.009(4) -0.013(4) 0.015(4)
N1D7 0.029(5) 0.038(5) 0.052(6) 0.010(5) 0.003(5) 0.009(5)
C1D7 0.034(7) 0.035(7) 0.049(8) 0.013(6) 0.007(6) 0.008(6)
C2D7 0.036(7) 0.043(7) 0.099(10) 0.021(7) 0.012(7) 0.022(6)
C3D7 0.046(8) 0.068(9) 0.080(10) -0.002(8) -0.003(7) 0.016(7)

loop_
_atom_type_symbol
_atom_type_description
_atom_type_scat_dispersion_real
_atom_type_scat_dispersion_imag
_atom_type_scat_source
C C 0.0033 0.0016 'International Tables Vol C Tables 4.2.6.8 and 6.1.1.4'
N N 0.0061 0.0033 'International Tables Vol C Tables 4.2.6.8 and 6.1.1.4'
O O 0.0106 0.0060 'International Tables Vol C Tables 4.2.6.8 and 6.1.1.4'
U U -9.6767 9.6646 'International Tables Vol C Tables 4.2.6.8 and 6.1.1.4'
H H 0.0000 0.0000 'International Tables Vol C Tables 4.2.6.8 and 6.1.1.4'

loop_
_geom_angle_atom_site_label_1
_geom_angle_atom_site_label_2
_geom_angle_atom_site_label_3
_geom_angle
_geom_angle_site_symmetry_1
_geom_angle_site_symmetry_3
_geom_angle_publ_flag
O1 U1 O2 178.3(3) . . ?
O1 U1 O6 86.7(3) . . ?
O2 U1 O6 92.5(3) . . ?
O1 U1 O8 87.2(3) . . ?
O2 U1 O8 94.1(3) . . ?
O6 U1 O8 155.6(2) . . ?
O1 U1 O5 91.4(2) . . ?
O2 U1 O5 88.2(2) . . ?
O6 U1 O5 135.8(2) . . ?
O8 U1 O5 68.0(2) . . ?
O1 U1 O1D1 96.4(3) . . ?
O2 U1 O1D1 84.9(2) . . ?
O6 U1 O1D1 80.4(2) . . ?
O8 U1 O1D1 76.8(2) . . ?
O5 U1 O1D1 143.5(2) . . ?
O1 U1 N1 85.2(3) . . ?
O2 U1 N1 93.2(3) . . ?
O6 U1 N1 70.5(2) . . ?
O8 U1 N1 132.3(2) . . ?
O5 U1 N1 65.3(2) . . ?
O1D1 U1 N1 150.8(2) . . ?
O1 U1 U4 80.6(2) . . ?
O2 U1 U4 99.9(2) . . ?
O6 U1 U4 163.65(15) . . ?
O8 U1 U4 34.34(14) . . ?
O5 U1 U4 35.47(14) . . ?
O1D1 U1 U4 111.03(17) . . ?
N1 U1 U4 98.04(17) . . ?
O12 U2 O11 179.7(3) . . ?
O12 U2 O13 89.5(3) . . ?
O11 U2 O13 90.7(3) . . ?
O12 U2 O15 90.9(3) . . ?
O11 U2 O15 88.8(3) . . ?
O13 U2 O15 136.0(2) . . ?
O12 U2 O16 88.9(3) . . ?
O11 U2 O16 91.0(2) . . ?
O13 U2 O16 155.8(2) . . ?
O15 U2 O16 68.19(19) . . ?
O12 U2 O1D4 92.4(3) . . ?
O11 U2 O1D4 87.9(3) . . ?
O13 U2 O1D4 78.5(2) . . ?
O15 U2 O1D4 145.4(2) . . ?
O16 U2 O1D4 77.4(2) . . ?
O12 U2 N3 90.0(3) . . ?
O11 U2 N3 89.8(3) . . ?
O13 U2 N3 69.7(2) . . ?
O15 U2 N3 66.3(2) . . ?
O16 U2 N3 134.4(2) . . ?
O1D4 U2 N3 148.1(2) . . ?
O12 U2 U3 90.5(2) . . ?
O11 U2 U3 89.3(2) . . ?
O13 U2 U3 170.00(15) . . ?
O15 U2 U3 34.00(14) . . ?
O16 U2 U3 34.21(13) . . ?
O1D4 U2 U3 111.46(16) . . ?
N3 U2 U3 100.28(16) . . ?
O10 U3 O9 179.2(3) . . ?
O10 U3 O14 88.0(3) . . ?
O9 U3 O14 91.3(3) . . ?
O10 U3 O16 87.7(3) . . ?
O9 U3 O16 92.8(2) . . ?
O14 U3 O16 155.6(2) . . ?
O10 U3 O15 91.1(3) . . ?
O9 U3 O15 89.6(3) . . ?
O14 U3 O15 136.9(2) . . ?
O16 U3 O15 67.29(19) . . ?
O10 U3 O1D3 90.7(3) . . ?
O9 U3 O1D3 88.9(3) . . ?
O14 U3 O1D3 80.6(2) . . ?
O16 U3 O1D3 75.4(2) . . ?
O15 U3 O1D3 142.5(2) . . ?
O10 U3 N4 86.7(3) . . ?
O9 U3 N4 93.3(3) . . ?
O14 U3 N4 69.9(2) . . ?
O16 U3 N4 133.8(2) . . ?
O15 U3 N4 67.0(2) . . ?
O1D3 U3 N4 150.4(2) . . ?
O10 U3 U2 90.0(2) . . ?
O9 U3 U2 90.8(2) . . ?
O14 U3 U2 169.91(16) . . ?
O16 U3 U2 34.01(14) . . ?
O15 U3 U2 33.29(14) . . ?
O1D3 U3 U2 109.29(16) . . ?
N4 U3 U2 100.16(18) . . ?
O4 U4 O3 177.8(3) . . ?
O4 U4 O7 91.0(3) . . ?
O3 U4 O7 87.8(3) . . ?
O4 U4 O8 86.7(3) . . ?
O3 U4 O8 93.6(2) . . ?
O7 U4 O8 157.5(2) . . ?
O4 U4 O5 97.1(3) . . ?
O3 U4 O5 85.0(3) . . ?
O7 U4 O5 133.7(2) . . ?
O8 U4 O5 68.7(2) . . ?
O4 U4 O1D2 92.8(3) . . ?
O3 U4 O1D2 85.2(3) . . ?
O7 U4 O1D2 80.2(2) . . ?
O8 U4 O1D2 77.6(2) . . ?
O5 U4 O1D2 144.2(2) . . ?
O4 U4 N2 84.9(3) . . ?
O3 U4 N2 96.4(3) . . ?
O7 U4 N2 70.5(2) . . ?
O8 U4 N2 131.4(2) . . ?
O5 U4 N2 65.0(2) . . ?
O1D2 U4 N2 150.5(2) . . ?
O4 U4 U1 100.7(2) . . ?
O3 U4 U1 80.8(2) . . ?
O7 U4 U1 165.12(17) . . ?
O8 U4 U1 34.41(15) . . ?
O5 U4 U1 36.19(14) . . ?
O1D2 U4 U1 108.14(16) . . ?
N2 U4 U1 101.21(18) . . ?
U4 O8 U1 111.2(2) . . ?
U4 O8 H8A 124.4 . . ?
U1 O8 H8A 124.4 . . ?
U2 O16 U3 111.8(2) . . ?
U2 O16 H16A 124.1 . . ?
U3 O16 H16A 124.1 . . ?
C5 O5 U4 117.2(5) . . ?
C5 O5 U1 124.7(5) . . ?
U4 O5 U1 108.3(2) . . ?
C1 O6 U1 132.4(5) . . ?
C10 O7 U4 140.0(6) . . ?
C2 O15 U2 123.0(5) . . ?
C2 O15 U3 122.3(5) . . ?
U2 O15 U3 112.7(2) . . ?
C19 O13 U2 141.8(6) . . ?
C11 O14 U3 141.4(6) . . ?
C3 N1 C6 118.2(8) . . ?
C3 N1 U1 125.9(6) . . ?
C6 N1 U1 115.4(6) . . ?
C28 N2 C4 117.9(8) . . ?
C28 N2 U4 127.0(7) . . ?
C4 N2 U4 115.1(5) . . ?
C16 N3 C9 117.5(8) . . ?
C16 N3 U2 129.0(6) . . ?
C9 N3 U2 113.4(5) . . ?
C13 N4 C22 117.9(8) . . ?
C13 N4 U3 128.9(6) . . ?
C22 N4 U3 113.2(6) . . ?
O6 C1 C35 122.9(9) . . ?
O6 C1 C24 118.3(8) . . ?
C35 C1 C24 118.8(9) . . ?
O15 C2 C22 111.2(7) . . ?
O15 C2 C9 109.0(7) . . ?
C22 C2 C9 112.2(8) . . ?
O15 C2 H2 108.1 . . ?
C22 C2 H2 108.1 . . ?
C9 C2 H2 108.1 . . ?
N1 C3 C24 127.1(9) . . ?
N1 C3 H3 116.4 . . ?
C24 C3 H3 116.4 . . ?
N2 C4 C5 108.7(7) . . ?
N2 C4 H4A 109.9 . . ?
C5 C4 H4A 109.9 . . ?
N2 C4 H4B 109.9 . . ?
C5 C4 H4B 109.9 . . ?
H4A C4 H4B 108.3 . . ?
O5 C5 C4 107.8(7) . . ?
O5 C5 C6 108.8(7) . . ?
C4 C5 C6 114.6(8) . . ?
O5 C5 H5 108.5 . . ?
C4 C5 H5 108.5 . . ?
C6 C5 H5 108.5 . . ?
N1 C6 C5 108.6(7) . . ?
N1 C6 H6A 110.0 . . ?
C5 C6 H6A 110.0 . . ?
N1 C6 H6B 110.0 . . ?
C5 C6 H6B 110.0 . . ?
H6A C6 H6B 108.4 . . ?
C15 C7 C11 120.1(9) . . ?
C15 C7 C13 116.8(9) . . ?
C11 C7 C13 123.1(9) . . ?
C11 C8 C61 117.4(9) . . ?
C11 C8 C12 122.8(9) . . ?
C61 C8 C12 119.8(9) . . ?
N3 C9 C2 109.2(7) . . ?
N3 C9 H9A 109.8 . . ?
C2 C9 H9A 109.8 . . ?
N3 C9 H9B 109.8 . . ?
C2 C9 H9B 109.8 . . ?
H9A C9 H9B 108.3 . . ?
O7 C10 C32 120.4(9) . . ?
O7 C10 C33 121.3(9) . . ?
C32 C10 C33 118.1(9) . . ?
O14 C11 C8 122.8(9) . . ?
O14 C11 C7 117.9(9) . . ?
C8 C11 C7 119.2(9) . . ?
C20 C12 C38 111.4(9) . . ?
C20 C12 C50 107.2(9) . . ?
C38 C12 C50 106.7(9) . . ?
C20 C12 C8 110.5(8) . . ?
C38 C12 C8 108.0(8) . . ?
C50 C12 C8 112.9(9) . . ?
N4 C13 C7 128.2(9) . . ?
N4 C13 H13 115.9 . . ?
C7 C13 H13 115.9 . . ?
C27 C14 C34 114.7(9) . . ?
C27 C14 C66 124.0(9) . . ?
C34 C14 C66 121.0(9) . . ?
C17 C15 C7 122.8(10) . . ?
C17 C15 H15 118.6 . . ?
C7 C15 H15 118.6 . . ?
N3 C16 C18 129.5(9) . . ?
N3 C16 H16 115.2 . . ?
C18 C16 H16 115.2 . . ?
C15 C17 C61 114.5(10) . . ?
C15 C17 C42 122.4(10) . . ?
C61 C17 C42 123.0(10) . . ?
C27 C18 C19 120.8(9) . . ?
C27 C18 C16 117.7(9) . . ?
C19 C18 C16 121.5(9) . . ?
O13 C19 C26 122.6(9) . . ?
O13 C19 C18 119.9(9) . . ?
C26 C19 C18 117.4(10) . . ?
C12 C20 H20A 109.5 . . ?
C12 C20 H20B 109.5 . . ?
H20A C20 H20B 109.5 . . ?
C12 C20 H20C 109.5 . . ?
H20A C20 H20C 109.5 . . ?
H20B C20 H20C 109.5 . . ?
C25 C21 C32 121.3(10) . . ?
C25 C21 H21 119.4 . . ?
C32 C21 H21 119.4 . . ?
N4 C22 C2 110.4(7) . . ?
N4 C22 H22A 109.6 . . ?
C2 C22 H22A 109.6 . . ?
N4 C22 H22B 109.6 . . ?
C2 C22 H22B 109.6 . . ?
H22A C22 H22B 108.1 . . ?
C35 C23 C29 125.0(9) . . ?
C35 C23 H23 117.5 . . ?
C29 C23 H23 117.5 . . ?
C30 C24 C1 120.0(9) . . ?
C30 C24 C3 116.6(9) . . ?
C1 C24 C3 123.4(9) . . ?
C21 C25 C31 116.6(10) . . ?
C21 C25 C55 120.9(11) . . ?
C31 C25 C55 122.5(11) . . ?
C34 C26 C19 118.8(9) . . ?
C34 C26 C37 120.2(9) . . ?
C19 C26 C37 120.9(9) . . ?
C14 C27 C18 122.4(9) . . ?
C14 C27 H27 118.8 . . ?
C18 C27 H27 118.8 . . ?
N2 C28 C32 128.7(9) . . ?
N2 C28 H28 115.6 . . ?
C32 C28 H28 115.6 . . ?
C30 C29 C23 116.6(9) . . ?
C30 C29 C40 124.0(9) . . ?
C23 C29 C40 119.4(9) . . ?
C29 C30 C24 121.9(9) . . ?
C29 C30 H30 119.1 . . ?
C24 C30 H30 119.1 . . ?
C33 C31 C25 124.1(11) . . ?
C33 C31 H31 118.0 . . ?
C25 C31 H31 118.0 . . ?
C21 C32 C10 121.1(9) . . ?
C21 C32 C28 116.4(9) . . ?
C10 C32 C28 122.5(9) . . ?
C31 C33 C10 118.7(10) . . ?
C31 C33 C46 121.0(10) . . ?
C10 C33 C46 120.3(9) . . ?
C26 C34 C14 125.7(9) . . ?
C26 C34 H34 117.1 . . ?
C14 C34 H34 117.1 . . ?
C23 C35 C1 117.7(9) . . ?
C23 C35 C43 121.6(9) . . ?
C1 C35 C43 120.7(9) . . ?
C37 C36 H36A 109.5 . . ?
C37 C36 H36B 109.5 . . ?
H36A C36 H36B 109.5 . . ?
C37 C36 H36C 109.5 . . ?
H36A C36 H36C 109.5 . . ?
H36B C36 H36C 109.5 . . ?
C47 C37 C59 107.8(10) . . ?
C47 C37 C36 109.0(9) . . ?
C59 C37 C36 108.0(9) . . ?
C47 C37 C26 113.2(9) . . ?
C59 C37 C26 107.7(9) . . ?
C36 C37 C26 111.0(8) . . ?
C12 C38 H38A 109.5 . . ?
C12 C38 H38B 109.5 . . ?
H38A C38 H38B 109.5 . . ?
C12 C38 H38C 109.5 . . ?
H38A C38 H38C 109.5 . . ?
H38B C38 H38C 109.5 . . ?
C40 C39 H39A 109.5 . . ?
C40 C39 H39B 109.5 . . ?
H39A C39 H39B 109.5 . . ?
C40 C39 H39C 109.5 . . ?
H39A C39 H39C 109.5 . . ?
H39B C39 H39C 109.5 . . ?
C45 C40 C39 108.6(10) . . ?
C45 C40 C29 110.1(9) . . ?
C39 C40 C29 111.6(9) . . ?
C45 C40 C52 110.0(10) . . ?
C39 C40 C52 106.9(9) . . ?
C29 C40 C52 109.6(10) . . ?
C66 C41 H41A 109.5 . . ?
C66 C41 H41B 109.5 . . ?
H41A C41 H41B 109.5 . . ?
C66 C41 H41C 109.5 . . ?
H41A C41 H41C 109.5 . . ?
H41B C41 H41C 109.5 . . ?
C58 C42 C63 109.1(12) . . ?
C58 C42 C17 115.0(10) . . ?
C63 C42 C17 111.0(11) . . ?
C58 C42 C60 107.1(12) . . ?
C63 C42 C60 105.8(13) . . ?
C17 C42 C60 108.3(9) . . ?
C44 C43 C56 111.9(10) . . ?
C44 C43 C49 107.9(11) . . ?
C56 C43 C49 107.1(11) . . ?
C44 C43 C35 112.2(10) . . ?
C56 C43 C35 107.5(9) . . ?
C49 C43 C35 110.1(10) . . ?
C43 C44 H44A 109.5 . . ?
C43 C44 H44B 109.5 . . ?
H44A C44 H44B 109.5 . . ?
C43 C44 H44C 109.5 . . ?
H44A C44 H44C 109.5 . . ?
H44B C44 H44C 109.5 . . ?
C40 C45 H45A 109.5 . . ?
C40 C45 H45B 109.5 . . ?
H45A C45 H45B 109.5 . . ?
C40 C45 H45C 109.5 . . ?
H45A C45 H45C 109.5 . . ?
H45B C45 H45C 109.5 . . ?
C51 C46 C33 108.8(10) . . ?
C51 C46 C53 108.2(11) . . ?
C33 C46 C53 111.0(9) . . ?
C51 C46 C57 111.3(10) . . ?
C33 C46 C57 109.8(10) . . ?
C53 C46 C57 107.7(11) . . ?
C37 C47 H47A 109.5 . . ?
C37 C47 H47B 109.5 . . ?
H47A C47 H47B 109.5 . . ?
C37 C47 H47C 109.5 . . ?
H47A C47 H47C 109.5 . . ?
H47B C47 H47C 109.5 . . ?
C66 C48 H48A 109.5 . . ?
C66 C48 H48B 109.5 . . ?
H48A C48 H48B 109.5 . . ?
C66 C48 H48C 109.5 . . ?
H48A C48 H48C 109.5 . . ?
H48B C48 H48C 109.5 . . ?
C43 C49 H49A 109.5 . . ?
C43 C49 H49B 109.5 . . ?
H49A C49 H49B 109.5 . . ?
C43 C49 H49C 109.5 . . ?
H49A C49 H49C 109.5 . . ?
H49B C49 H49C 109.5 . . ?
C12 C50 H50A 109.5 . . ?
C12 C50 H50B 109.5 . . ?
H50A C50 H50B 109.5 . . ?
C12 C50 H50C 109.5 . . ?
H50A C50 H50C 109.5 . . ?
H50B C50 H50C 109.5 . . ?
C46 C51 H51A 109.5 . . ?
C46 C51 H51B 109.5 . . ?
H51A C51 H51B 109.5 . . ?
C46 C51 H51C 109.5 . . ?
H51A C51 H51C 109.5 . . ?
H51B C51 H51C 109.5 . . ?
C40 C52 H52A 109.5 . . ?
C40 C52 H52B 109.5 . . ?
H52A C52 H52B 109.5 . . ?
C40 C52 H52C 109.5 . . ?
H52A C52 H52C 109.5 . . ?
H52B C52 H52C 109.5 . . ?
C46 C53 H53A 109.5 . . ?
C46 C53 H53B 109.5 . . ?
H53A C53 H53B 109.5 . . ?
C46 C53 H53C 109.5 . . ?
H53A C53 H53C 109.5 . . ?
H53B C53 H53C 109.5 . . ?
C66 C54 H54A 109.5 . . ?
C66 C54 H54B 109.5 . . ?
H54A C54 H54B 109.5 . . ?
C66 C54 H54C 109.5 . . ?
H54A C54 H54C 109.5 . . ?
H54B C54 H54C 109.5 . . ?
C64 C55 C65 110.6(19) . . ?
C64 C55 C62 105(2) . . ?
C65 C55 C62 106(2) . . ?
C64 C55 C25 114.5(11) . . ?
C65 C55 C25 109.9(13) . . ?
C62 C55 C25 110.6(13) . . ?
C43 C56 H56A 109.5 . . ?
C43 C56 H56B 109.5 . . ?
H56A C56 H56B 109.5 . . ?
C43 C56 H56C 109.5 . . ?
H56A C56 H56C 109.5 . . ?
H56B C56 H56C 109.5 . . ?
C46 C57 H57A 109.5 . . ?
C46 C57 H57B 109.5 . . ?
H57A C57 H57B 109.5 . . ?
C46 C57 H57C 109.5 . . ?
H57A C57 H57C 109.5 . . ?
H57B C57 H57C 109.5 . . ?
C42 C58 H58A 109.5 . . ?
C42 C58 H58B 109.5 . . ?
H58A C58 H58B 109.5 . . ?
C42 C58 H58C 109.5 . . ?
H58A C58 H58C 109.5 . . ?
H58B C58 H58C 109.5 . . ?
C37 C59 H59A 109.5 . . ?
C37 C59 H59B 109.5 . . ?
H59A C59 H59B 109.5 . . ?
C37 C59 H59C 109.5 . . ?
H59A C59 H59C 109.5 . . ?
H59B C59 H59C 109.5 . . ?
C42 C60 H60A 109.5 . . ?
C42 C60 H60B 109.5 . . ?
H60A C60 H60B 109.5 . . ?
C42 C60 H60C 109.5 . . ?
H60A C60 H60C 109.5 . . ?
H60B C60 H60C 109.5 . . ?
C8 C61 C17 125.9(10) . . ?
C8 C61 H61 117.0 . . ?
C17 C61 H61 117.0 . . ?
C55 C62 H62A 109.5 . . ?
C55 C62 H62B 109.5 . . ?
H62A C62 H62B 109.5 . . ?
C55 C62 H62C 109.5 . . ?
H62A C62 H62C 109.5 . . ?
H62B C62 H62C 109.5 . . ?
C42 C63 H63A 109.5 . . ?
C42 C63 H63B 109.5 . . ?
H63A C63 H63B 109.5 . . ?
C42 C63 H63C 109.5 . . ?
H63A C63 H63C 109.5 . . ?
H63B C63 H63C 109.5 . . ?
C55 C64 H64A 109.5 . . ?
C55 C64 H64B 109.5 . . ?
H64A C64 H64B 109.5 . . ?
C55 C64 H64C 109.5 . . ?
H64A C64 H64C 109.5 . . ?
H64B C64 H64C 109.5 . . ?
C55 C65 H65A 109.5 . . ?
C55 C65 H65B 109.5 . . ?
H65A C65 H65B 109.5 . . ?
C55 C65 H65C 109.5 . . ?
H65A C65 H65C 109.5 . . ?
H65B C65 H65C 109.5 . . ?
C54 C66 C14 110.5(10) . . ?
C54 C66 C41 108.9(10) . . ?
C14 C66 C41 111.5(9) . . ?
C54 C66 C48 108.0(11) . . ?
C14 C66 C48 110.8(10) . . ?
C41 C66 C48 107.1(10) . . ?
C1D1 O1D1 U1 130.5(6) . . ?
C1D1 N1D1 C2D1 120.4(9) . . ?
C1D1 N1D1 C3D1 120.4(9) . . ?
C2D1 N1D1 C3D1 119.2(8) . . ?
O1D1 C1D1 N1D1 125.8(10) . . ?
O1D1 C1D1 H1D1 117.1 . . ?
N1D1 C1D1 H1D1 117.1 . . ?
N1D1 C2D1 H2D1 109.5 . . ?
N1D1 C2D1 H2D2 109.5 . . ?
H2D1 C2D1 H2D2 109.5 . . ?
N1D1 C2D1 H2D3 109.5 . . ?
H2D1 C2D1 H2D3 109.5 . . ?
H2D2 C2D1 H2D3 109.5 . . ?
N1D1 C3D1 H3D1 109.5 . . ?
N1D1 C3D1 H3D2 109.5 . . ?
H3D1 C3D1 H3D2 109.5 . . ?
N1D1 C3D1 H3D3 109.5 . . ?
H3D1 C3D1 H3D3 109.5 . . ?
H3D2 C3D1 H3D3 109.5 . . ?
C1D2 O1D2 U4 125.2(7) . . ?
C1D2 N1D2 C2D2 122.2(10) . . ?
C1D2 N1D2 C3D2 121.6(11) . . ?
C2D2 N1D2 C3D2 116.3(10) . . ?
O1D2 C1D2 N1D2 126.7(11) . . ?
O1D2 C1D2 H1D2 116.6 . . ?
N1D2 C1D2 H1D2 116.6 . . ?
N1D2 C2D2 H2D4 109.5 . . ?
N1D2 C2D2 H2D5 109.5 . . ?
H2D4 C2D2 H2D5 109.5 . . ?
N1D2 C2D2 H2D6 109.5 . . ?
H2D4 C2D2 H2D6 109.5 . . ?
H2D5 C2D2 H2D6 109.5 . . ?
N1D2 C3D2 H3D4 109.5 . . ?
N1D2 C3D2 H3D5 109.5 . . ?
H3D4 C3D2 H3D5 109.5 . . ?
N1D2 C3D2 H3D6 109.5 . . ?
H3D4 C3D2 H3D6 109.5 . . ?
H3D5 C3D2 H3D6 109.5 . . ?
C1D3 O1D3 U3 130.0(7) . . ?
C1D3 N1D3 C3D3 121.2(10) . . ?
C1D3 N1D3 C2D3 121.5(9) . . ?
C3D3 N1D3 C2D3 117.0(9) . . ?
O1D3 C1D3 N1D3 125.5(10) . . ?
O1D3 C1D3 H1D3 117.3 . . ?
N1D3 C1D3 H1D3 117.3 . . ?
N1D3 C2D3 H2D7 109.5 . . ?
N1D3 C2D3 H2D8 109.5 . . ?
H2D7 C2D3 H2D8 109.5 . . ?
N1D3 C2D3 H2D9 109.5 . . ?
H2D7 C2D3 H2D9 109.5 . . ?
H2D8 C2D3 H2D9 109.5 . . ?
N1D3 C3D3 H3D7 109.5 . . ?
N1D3 C3D3 H3D8 109.5 . . ?
H3D7 C3D3 H3D8 109.5 . . ?
N1D3 C3D3 H3D9 109.5 . . ?
H3D7 C3D3 H3D9 109.5 . . ?
H3D8 C3D3 H3D9 109.5 . . ?
C1D4 O1D4 U2 132.0(7) . . ?
C1D4 N1D4 C2D4 122.1(9) . . ?
C1D4 N1D4 C3D4 121.8(9) . . ?
C2D4 N1D4 C3D4 116.1(8) . . ?
O1D4 C1D4 N1D4 124.1(10) . . ?
O1D4 C1D4 H1D4 117.9 . . ?
N1D4 C1D4 H1D4 117.9 . . ?
N1D4 C2D4 H2DX 109.5 . . ?
N1D4 C2D4 H2DY 109.5 . . ?
H2DX C2D4 H2DY 109.5 . . ?
N1D4 C2D4 H2DZ 109.5 . . ?
H2DX C2D4 H2DZ 109.5 . . ?
H2DY C2D4 H2DZ 109.5 . . ?
N1D4 C3D4 H3DX 109.5 . . ?
N1D4 C3D4 H3DY 109.5 . . ?
H3DX C3D4 H3DY 109.5 . . ?
N1D4 C3D4 H3DZ 109.5 . . ?
H3DX C3D4 H3DZ 109.5 . . ?
H3DY C3D4 H3DZ 109.5 . . ?
C1D5 N1D5 C2D5 124.9(12) . . ?
C1D5 N1D5 C3D5 119.7(10) . . ?
C2D5 N1D5 C3D5 115.2(11) . . ?
O1D5 C1D5 N1D5 128.3(13) . . ?
O1D5 C1D5 H1D5 115.8 . . ?
N1D5 C1D5 H1D5 115.8 . . ?
N1D5 C2D5 H2DA 109.5 . . ?
N1D5 C2D5 H2DB 109.5 . . ?
H2DA C2D5 H2DB 109.5 . . ?
N1D5 C2D5 H2DC 109.5 . . ?
H2DA C2D5 H2DC 109.5 . . ?
H2DB C2D5 H2DC 109.5 . . ?
N1D5 C3D5 H3DA 109.5 . . ?
N1D5 C3D5 H3DB 109.5 . . ?
H3DA C3D5 H3DB 109.5 . . ?
N1D5 C3D5 H3DC 109.5 . . ?
H3DA C3D5 H3DC 109.5 . . ?
H3DB C3D5 H3DC 109.5 . . ?
C1D6 N1D6 C2D6 122.9(15) . . ?
C1D6 N1D6 C3D6 117.1(16) . . ?
C2D6 N1D6 C3D6 119.7(16) . . ?
O1D6 C1D6 N1D6 120.9(17) . . ?
O1D6 C1D6 H1D6 119.5 . . ?
N1D6 C1D6 H1D6 119.5 . . ?
N1D6 C2D6 H2DD 109.5 . . ?
N1D6 C2D6 H2DE 109.5 . . ?
H2DD C2D6 H2DE 109.5 . . ?
N1D6 C2D6 H2DF 109.5 . . ?
H2DD C2D6 H2DF 109.5 . . ?
H2DE C2D6 H2DF 109.5 . . ?
N1D6 C3D6 H3DD 109.5 . . ?
N1D6 C3D6 H3DE 109.5 . . ?
H3DD C3D6 H3DE 109.5 . . ?
N1D6 C3D6 H3DF 109.5 . . ?
H3DD C3D6 H3DF 109.5 . . ?
H3DE C3D6 H3DF 109.5 . . ?
C1D7 N1D7 C3D7 122.8(9) . . ?
C1D7 N1D7 C2D7 120.2(10) . . ?
C3D7 N1D7 C2D7 116.8(9) . . ?
O1D7 C1D7 N1D7 125.4(10) . . ?
O1D7 C1D7 H1D7 117.3 . . ?
N1D7 C1D7 H1D7 117.3 . . ?
N1D7 C2D7 H2DG 109.5 . . ?
N1D7 C2D7 H2DH 109.5 . . ?
H2DG C2D7 H2DH 109.5 . . ?
N1D7 C2D7 H2DI 109.5 . . ?
H2DG C2D7 H2DI 109.5 . . ?
H2DH C2D7 H2DI 109.5 . . ?
N1D7 C3D7 H3DG 109.5 . . ?
N1D7 C3D7 H3DH 109.5 . . ?
H3DG C3D7 H3DH 109.5 . . ?
N1D7 C3D7 H3DI 109.5 . . ?
H3DG C3D7 H3DI 109.5 . . ?
H3DH C3D7 H3DI 109.5 . . ?

loop_
_geom_bond_atom_site_label_1
_geom_bond_atom_site_label_2
_geom_bond_distance
_geom_bond_site_symmetry_2
_geom_bond_publ_flag
U1 O1 1.763(7) . ?
U1 O2 1.777(6) . ?
U1 O6 2.227(6) . ?
U1 O8 2.333(6) . ?
U1 O5 2.393(6) . ?
U1 O1D1 2.428(6) . ?
U1 N1 2.549(8) . ?
U1 U4 3.8471(6) . ?
U2 O12 1.768(6) . ?
U2 O11 1.778(6) . ?
U2 O13 2.253(6) . ?
U2 O15 2.341(6) . ?
U2 O16 2.369(6) . ?
U2 O1D4 2.461(6) . ?
U2 N3 2.556(7) . ?
U2 U3 3.9337(7) . ?
U3 O10 1.765(6) . ?
U3 O9 1.788(6) . ?
U3 O14 2.223(6) . ?
U3 O16 2.382(6) . ?
U3 O15 2.384(6) . ?
U3 O1D3 2.446(6) . ?
U3 N4 2.543(7) . ?
U4 O4 1.759(6) . ?
U4 O3 1.796(6) . ?
U4 O7 2.240(6) . ?
U4 O8 2.328(6) . ?
U4 O5 2.352(6) . ?
U4 O1D2 2.474(7) . ?
U4 N2 2.559(7) . ?
O8 H8A 0.9300 . ?
O16 H16A 0.9300 . ?
O5 C5 1.408(10) . ?
O6 C1 1.341(11) . ?
O7 C10 1.310(10) . ?
O15 C2 1.402(10) . ?
O13 C19 1.316(11) . ?
O14 C11 1.338(11) . ?
N1 C3 1.290(12) . ?
N1 C6 1.483(11) . ?
N2 C28 1.295(11) . ?
N2 C4 1.469(12) . ?
N3 C16 1.250(11) . ?
N3 C9 1.460(11) . ?
N4 C13 1.264(11) . ?
N4 C22 1.488(12) . ?
C1 C35 1.403(13) . ?
C1 C24 1.427(13) . ?
C2 C22 1.495(12) . ?
C2 C9 1.508(12) . ?
C2 H2 0.9800 . ?
C3 C24 1.441(13) . ?
C3 H3 0.9300 . ?
C4 C5 1.478(12) . ?
C4 H4A 0.9700 . ?
C4 H4B 0.9700 . ?
C5 C6 1.528(13) . ?
C5 H5 0.9800 . ?
C6 H6A 0.9700 . ?
C6 H6B 0.9700 . ?
C7 C15 1.402(13) . ?
C7 C11 1.414(13) . ?
C7 C13 1.445(13) . ?
C8 C11 1.376(13) . ?
C8 C61 1.395(14) . ?
C8 C12 1.547(13) . ?
C9 H9A 0.9700 . ?
C9 H9B 0.9700 . ?
C10 C32 1.409(13) . ?
C10 C33 1.423(14) . ?
C12 C20 1.520(14) . ?
C12 C38 1.536(14) . ?
C12 C50 1.536(15) . ?
C13 H13 0.9300 . ?
C14 C27 1.378(13) . ?
C14 C34 1.412(13) . ?
C14 C66 1.516(14) . ?
C15 C17 1.364(14) . ?
C15 H15 0.9300 . ?
C16 C18 1.453(13) . ?
C16 H16 0.9300 . ?
C17 C61 1.401(14) . ?
C17 C42 1.529(15) . ?
C18 C27 1.405(13) . ?
C18 C19 1.418(13) . ?
C19 C26 1.416(14) . ?
C20 H20A 0.9600 . ?
C20 H20B 0.9600 . ?
C20 H20C 0.9600 . ?
C21 C25 1.383(15) . ?
C21 C32 1.394(12) . ?
C21 H21 0.9300 . ?
C22 H22A 0.9700 . ?
C22 H22B 0.9700 . ?
C23 C35 1.384(14) . ?
C23 C29 1.386(13) . ?
C23 H23 0.9300 . ?
C24 C30 1.395(14) . ?
C25 C31 1.414(15) . ?
C25 C55 1.531(15) . ?
C26 C34 1.362(13) . ?
C26 C37 1.564(13) . ?
C27 H27 0.9300 . ?
C28 C32 1.439(13) . ?
C28 H28 0.9300 . ?
C29 C30 1.375(13) . ?
C29 C40 1.539(14) . ?
C30 H30 0.9300 . ?
C31 C33 1.363(14) . ?
C31 H31 0.9300 . ?
C33 C46 1.550(15) . ?
C34 H34 0.9300 . ?
C35 C43 1.567(14) . ?
C36 C37 1.556(14) . ?
C36 H36A 0.9600 . ?
C36 H36B 0.9600 . ?
C36 H36C 0.9600 . ?
C37 C47 1.496(14) . ?
C37 C59 1.554(16) . ?
C38 H38A 0.9600 . ?
C38 H38B 0.9600 . ?
C38 H38C 0.9600 . ?
C39 C40 1.525(15) . ?
C39 H39A 0.9600 . ?
C39 H39B 0.9600 . ?
C39 H39C 0.9600 . ?
C40 C45 1.511(15) . ?
C40 C52 1.550(16) . ?
C41 C66 1.520(14) . ?
C41 H41A 0.9600 . ?
C41 H41B 0.9600 . ?
C41 H41C 0.9600 . ?
C42 C58 1.479(17) . ?
C42 C63 1.491(17) . ?
C42 C60 1.543(17) . ?
C43 C44 1.515(16) . ?
C43 C56 1.522(17) . ?
C43 C49 1.548(15) . ?
C44 H44A 0.9600 . ?
C44 H44B 0.9600 . ?
C44 H44C 0.9600 . ?
C45 H45A 0.9600 . ?
C45 H45B 0.9600 . ?
C45 H45C 0.9600 . ?
C46 C51 1.503(16) . ?
C46 C53 1.552(16) . ?
C46 C57 1.561(17) . ?
C47 H47A 0.9600 . ?
C47 H47B 0.9600 . ?
C47 H47C 0.9600 . ?
C48 C66 1.550(17) . ?
C48 H48A 0.9600 . ?
C48 H48B 0.9600 . ?
C48 H48C 0.9600 . ?
C49 H49A 0.9600 . ?
C49 H49B 0.9600 . ?
C49 H49C 0.9600 . ?
C50 H50A 0.9600 . ?
C50 H50B 0.9600 . ?
C50 H50C 0.9600 . ?
C51 H51A 0.9600 . ?
C51 H51B 0.9600 . ?
C51 H51C 0.9600 . ?
C52 H52A 0.9600 . ?
C52 H52B 0.9600 . ?
C52 H52C 0.9600 . ?
C53 H53A 0.9600 . ?
C53 H53B 0.9600 . ?
C53 H53C 0.9600 . ?
C54 C66 1.514(17) . ?
C54 H54A 0.9600 . ?
C54 H54B 0.9600 . ?
C54 H54C 0.9600 . ?
C55 C64 1.39(2) . ?
C55 C65 1.40(2) . ?
C55 C62 1.44(2) . ?
C56 H56A 0.9600 . ?
C56 H56B 0.9600 . ?
C56 H56C 0.9600 . ?
C57 H57A 0.9600 . ?
C57 H57B 0.9600 . ?
C57 H57C 0.9600 . ?
C58 H58A 0.9600 . ?
C58 H58B 0.9600 . ?
C58 H58C 0.9600 . ?
C59 H59A 0.9600 . ?
C59 H59B 0.9600 . ?
C59 H59C 0.9600 . ?
C60 H60A 0.9600 . ?
C60 H60B 0.9600 . ?
C60 H60C 0.9600 . ?
C61 H61 0.9300 . ?
C62 H62A 0.9600 . ?
C62 H62B 0.9600 . ?
C62 H62C 0.9600 . ?
C63 H63A 0.9600 . ?
C63 H63B 0.9600 . ?
C63 H63C 0.9600 . ?
C64 H64A 0.9600 . ?
C64 H64B 0.9600 . ?
C64 H64C 0.9600 . ?
C65 H65A 0.9600 . ?
C65 H65B 0.9600 . ?
C65 H65C 0.9600 . ?
O1D1 C1D1 1.250(12) . ?
N1D1 C1D1 1.301(11) . ?
N1D1 C2D1 1.434(14) . ?
N1D1 C3D1 1.464(12) . ?
C1D1 H1D1 0.9300 . ?
C2D1 H2D1 0.9600 . ?
C2D1 H2D2 0.9600 . ?
C2D1 H2D3 0.9600 . ?
C3D1 H3D1 0.9600 . ?
C3D1 H3D2 0.9600 . ?
C3D1 H3D3 0.9600 . ?
O1D2 C1D2 1.223(12) . ?
N1D2 C1D2 1.304(13) . ?
N1D2 C2D2 1.432(16) . ?
N1D2 C3D2 1.456(14) . ?
C1D2 H1D2 0.9300 . ?
C2D2 H2D4 0.9600 . ?
C2D2 H2D5 0.9600 . ?
C2D2 H2D6 0.9600 . ?
C3D2 H3D4 0.9600 . ?
C3D2 H3D5 0.9600 . ?
C3D2 H3D6 0.9600 . ?
O1D3 C1D3 1.259(11) . ?
N1D3 C1D3 1.286(12) . ?
N1D3 C3D3 1.453(12) . ?
N1D3 C2D3 1.455(14) . ?
C1D3 H1D3 0.9300 . ?
C2D3 H2D7 0.9600 . ?
C2D3 H2D8 0.9600 . ?
C2D3 H2D9 0.9600 . ?
C3D3 H3D7 0.9600 . ?
C3D3 H3D8 0.9600 . ?
C3D3 H3D9 0.9600 . ?
O1D4 C1D4 1.258(11) . ?
N1D4 C1D4 1.311(12) . ?
N1D4 C2D4 1.460(12) . ?
N1D4 C3D4 1.470(13) . ?
C1D4 H1D4 0.9300 . ?
C2D4 H2DX 0.9600 . ?
C2D4 H2DY 0.9600 . ?
C2D4 H2DZ 0.9600 . ?
C3D4 H3DX 0.9600 . ?
C3D4 H3DY 0.9600 . ?
C3D4 H3DZ 0.9600 . ?
O1D5 C1D5 1.211(14) . ?
N1D5 C1D5 1.312(14) . ?
N1D5 C2D5 1.441(17) . ?
N1D5 C3D5 1.476(14) . ?
C1D5 H1D5 0.9300 . ?
C2D5 H2DA 0.9600 . ?
C2D5 H2DB 0.9600 . ?
C2D5 H2DC 0.9600 . ?
C3D5 H3DA 0.9600 . ?
C3D5 H3DB 0.9600 . ?
C3D5 H3DC 0.9600 . ?
O1D6 C1D6 1.24(2) . ?
N1D6 C1D6 1.372(19) . ?
N1D6 C2D6 1.394(17) . ?
N1D6 C3D6 1.410(15) . ?
C1D6 H1D6 0.9300 . ?
C2D6 H2DD 0.9600 . ?
C2D6 H2DE 0.9600 . ?
C2D6 H2DF 0.9600 . ?
C3D6 H3DD 0.9600 . ?
C3D6 H3DE 0.9600 . ?
C3D6 H3DF 0.9600 . ?
O1D7 C1D7 1.225(12) . ?
N1D7 C1D7 1.326(13) . ?
N1D7 C3D7 1.442(14) . ?
N1D7 C2D7 1.463(12) . ?
C1D7 H1D7 0.9300 . ?
C2D7 H2DG 0.9600 . ?
C2D7 H2DH 0.9600 . ?
C2D7 H2DI 0.9600 . ?
C3D7 H3DG 0.9600 . ?
C3D7 H3DH 0.9600 . ?
C3D7 H3DI 0.9600 . ?

loop_
_geom_torsion_atom_site_label_1
_geom_torsion_atom_site_label_2
_geom_torsion_atom_site_label_3
_geom_torsion_atom_site_label_4
_geom_torsion
_geom_torsion_site_symmetry_1
_geom_torsion_site_symmetry_2
_geom_torsion_site_symmetry_3
_geom_torsion_site_symmetry_4
_geom_torsion_publ_flag
O12 U2 U3 O10 -1.3(3) . . . . ?
O11 U2 U3 O10 178.9(3) . . . . ?
O13 U2 U3 O10 -91.5(10) . . . . ?
O15 U2 U3 O10 -92.1(3) . . . . ?
O16 U2 U3 O10 86.0(3) . . . . ?
O1D4 U2 U3 O10 91.5(3) . . . . ?
N3 U2 U3 O10 -91.4(3) . . . . ?
O12 U2 U3 O9 178.8(3) . . . . ?
O11 U2 U3 O9 -0.9(3) . . . . ?
O13 U2 U3 O9 88.7(10) . . . . ?
O15 U2 U3 O9 88.0(3) . . . . ?
O16 U2 U3 O9 -93.9(3) . . . . ?
O1D4 U2 U3 O9 -88.3(3) . . . . ?
N3 U2 U3 O9 88.8(3) . . . . ?
O12 U2 U3 O14 76.7(10) . . . . ?
O11 U2 U3 O14 -103.0(10) . . . . ?
O13 U2 U3 O14 -13.4(14) . . . . ?
O15 U2 U3 O14 -14.1(10) . . . . ?
O16 U2 U3 O14 164.0(10) . . . . ?
O1D4 U2 U3 O14 169.6(10) . . . . ?
N3 U2 U3 O14 -13.3(10) . . . . ?
O12 U2 U3 O16 -87.3(3) . . . . ?
O11 U2 U3 O16 92.9(3) . . . . ?
O13 U2 U3 O16 -177.4(10) . . . . ?
O15 U2 U3 O16 -178.1(4) . . . . ?
O1D4 U2 U3 O16 5.5(3) . . . . ?
N3 U2 U3 O16 -177.4(3) . . . . ?
O12 U2 U3 O15 90.8(3) . . . . ?
O11 U2 U3 O15 -89.0(3) . . . . ?
O13 U2 U3 O15 0.7(10) . . . . ?
O16 U2 U3 O15 178.1(4) . . . . ?
O1D4 U2 U3 O15 -176.4(3) . . . . ?
N3 U2 U3 O15 0.7(3) . . . . ?
O12 U2 U3 O1D3 -92.1(3) . . . . ?
O11 U2 U3 O1D3 88.2(3) . . . . ?
O13 U2 U3 O1D3 177.8(10) . . . . ?
O15 U2 U3 O1D3 177.1(3) . . . . ?
O16 U2 U3 O1D3 -4.8(3) . . . . ?
O1D4 U2 U3 O1D3 0.7(3) . . . . ?
N3 U2 U3 O1D3 177.8(2) . . . . ?
O12 U2 U3 N4 85.3(3) . . . . ?
O11 U2 U3 N4 -94.4(3) . . . . ?
O13 U2 U3 N4 -4.8(10) . . . . ?
O15 U2 U3 N4 -5.5(3) . . . . ?
O16 U2 U3 N4 172.6(3) . . . . ?
O1D4 U2 U3 N4 178.2(3) . . . . ?
N3 U2 U3 N4 -4.7(2) . . . . ?
O1 U1 U4 O4 166.7(3) . . . . ?
O2 U1 U4 O4 -14.9(3) . . . . ?
O6 U1 U4 O4 -153.9(6) . . . . ?
O8 U1 U4 O4 67.8(3) . . . . ?
O5 U1 U4 O4 -87.4(3) . . . . ?
O1D1 U1 U4 O4 73.4(3) . . . . ?
N1 U1 U4 O4 -109.6(3) . . . . ?
O1 U1 U4 O3 -11.7(3) . . . . ?
O2 U1 U4 O3 166.7(3) . . . . ?
O6 U1 U4 O3 27.7(6) . . . . ?
O8 U1 U4 O3 -110.5(3) . . . . ?
O5 U1 U4 O3 94.2(3) . . . . ?
O1D1 U1 U4 O3 -104.9(3) . . . . ?
N1 U1 U4 O3 72.0(3) . . . . ?
O1 U1 U4 O7 -52.0(7) . . . . ?
O2 U1 U4 O7 126.4(7) . . . . ?
O6 U1 U4 O7 -12.6(9) . . . . ?
O8 U1 U4 O7 -150.9(7) . . . . ?
O5 U1 U4 O7 53.9(7) . . . . ?
O1D1 U1 U4 O7 -145.3(7) . . . . ?
N1 U1 U4 O7 31.7(7) . . . . ?
O1 U1 U4 O8 98.9(3) . . . . ?
O2 U1 U4 O8 -82.7(3) . . . . ?
O6 U1 U4 O8 138.3(6) . . . . ?
O5 U1 U4 O8 -155.2(4) . . . . ?
O1D1 U1 U4 O8 5.6(3) . . . . ?
N1 U1 U4 O8 -177.4(3) . . . . ?
O1 U1 U4 O5 -105.9(3) . . . . ?
O2 U1 U4 O5 72.5(3) . . . . ?
O6 U1 U4 O5 -66.5(6) . . . . ?
O8 U1 U4 O5 155.2(4) . . . . ?
O1D1 U1 U4 O5 160.8(3) . . . . ?
N1 U1 U4 O5 -22.2(3) . . . . ?
O1 U1 U4 O1D2 70.1(3) . . . . ?
O2 U1 U4 O1D2 -111.5(3) . . . . ?
O6 U1 U4 O1D2 109.5(6) . . . . ?
O8 U1 U4 O1D2 -28.7(3) . . . . ?
O5 U1 U4 O1D2 176.0(3) . . . . ?
O1D1 U1 U4 O1D2 -23.1(2) . . . . ?
N1 U1 U4 O1D2 153.9(2) . . . . ?
O1 U1 U4 N2 -106.4(3) . . . . ?
O2 U1 U4 N2 72.0(3) . . . . ?
O6 U1 U4 N2 -67.0(6) . . . . ?
O8 U1 U4 N2 154.7(3) . . . . ?
O5 U1 U4 N2 -0.5(3) . . . . ?
O1D1 U1 U4 N2 160.3(2) . . . . ?
N1 U1 U4 N2 -22.7(2) . . . . ?
O4 U4 O8 U1 -114.3(3) . . . . ?
O3 U4 O8 U1 67.9(3) . . . . ?
O7 U4 O8 U1 160.9(5) . . . . ?
O5 U4 O8 U1 -15.4(2) . . . . ?
O1D2 U4 O8 U1 152.1(3) . . . . ?
N2 U4 O8 U1 -34.0(4) . . . . ?
O1 U1 O8 U4 -77.4(3) . . . . ?
O2 U1 O8 U4 101.6(3) . . . . ?
O6 U1 O8 U4 -153.0(4) . . . . ?
O5 U1 O8 U4 15.2(2) . . . . ?
O1D1 U1 O8 U4 -174.6(3) . . . . ?
N1 U1 O8 U4 3.5(4) . . . . ?
O12 U2 O16 U3 92.5(3) . . . . ?
O11 U2 O16 U3 -87.1(3) . . . . ?
O13 U2 O16 U3 178.9(4) . . . . ?
O15 U2 O16 U3 1.1(2) . . . . ?
O1D4 U2 O16 U3 -174.7(3) . . . . ?
N3 U2 O16 U3 3.6(4) . . . . ?
O10 U3 O16 U2 -93.3(3) . . . . ?
O9 U3 O16 U2 87.3(3) . . . . ?
O14 U3 O16 U2 -173.3(4) . . . . ?
O15 U3 O16 U2 -1.1(2) . . . . ?
O1D3 U3 O16 U2 175.3(3) . . . . ?
N4 U3 O16 U2 -10.1(4) . . . . ?
O4 U4 O5 C5 -113.9(6) . . . . ?
O3 U4 O5 C5 66.5(6) . . . . ?
O7 U4 O5 C5 -15.7(7) . . . . ?
O8 U4 O5 C5 162.4(6) . . . . ?
O1D2 U4 O5 C5 141.2(5) . . . . ?
N2 U4 O5 C5 -32.9(5) . . . . ?
U1 U4 O5 C5 147.7(7) . . . . ?
O4 U4 O5 U1 98.4(3) . . . . ?
O3 U4 O5 U1 -81.1(3) . . . . ?
O7 U4 O5 U1 -163.3(2) . . . . ?
O8 U4 O5 U1 14.7(2) . . . . ?
O1D2 U4 O5 U1 -6.4(5) . . . . ?
N2 U4 O5 U1 179.4(3) . . . . ?
O1 U1 O5 C5 -73.0(7) . . . . ?
O2 U1 O5 C5 105.4(7) . . . . ?
O6 U1 O5 C5 13.7(8) . . . . ?
O8 U1 O5 C5 -159.4(7) . . . . ?
O1D1 U1 O5 C5 -175.6(6) . . . . ?
N1 U1 O5 C5 11.1(6) . . . . ?
U4 U1 O5 C5 -144.6(8) . . . . ?
O1 U1 O5 U4 71.7(3) . . . . ?
O2 U1 O5 U4 -109.9(3) . . . . ?
O6 U1 O5 U4 158.3(2) . . . . ?
O8 U1 O5 U4 -14.8(2) . . . . ?
O1D1 U1 O5 U4 -31.0(5) . . . . ?
N1 U1 O5 U4 155.7(3) . . . . ?
O1 U1 O6 C1 32.0(8) . . . . ?
O2 U1 O6 C1 -146.6(8) . . . . ?
O8 U1 O6 C1 107.7(8) . . . . ?
O5 U1 O6 C1 -56.6(9) . . . . ?
O1D1 U1 O6 C1 129.0(8) . . . . ?
N1 U1 O6 C1 -54.1(7) . . . . ?
U4 U1 O6 C1 -6.9(12) . . . . ?
O4 U4 O7 C10 43.9(10) . . . . ?
O3 U4 O7 C10 -137.9(10) . . . . ?
O8 U4 O7 C10 127.8(10) . . . . ?
O5 U4 O7 C10 -56.9(11) . . . . ?
O1D2 U4 O7 C10 136.6(10) . . . . ?
N2 U4 O7 C10 -40.4(10) . . . . ?
U1 U4 O7 C10 -98.2(11) . . . . ?
O12 U2 O15 C2 74.4(7) . . . . ?
O11 U2 O15 C2 -105.6(6) . . . . ?
O13 U2 O15 C2 -15.9(8) . . . . ?
O16 U2 O15 C2 162.8(7) . . . . ?
O1D4 U2 O15 C2 169.9(6) . . . . ?
N3 U2 O15 C2 -15.2(6) . . . . ?
U3 U2 O15 C2 164.0(8) . . . . ?
O12 U2 O15 U3 -89.6(3) . . . . ?
O11 U2 O15 U3 90.4(3) . . . . ?
O13 U2 O15 U3 -179.8(3) . . . . ?
O16 U2 O15 U3 -1.2(2) . . . . ?
O1D4 U2 O15 U3 5.9(5) . . . . ?
N3 U2 O15 U3 -179.2(3) . . . . ?
O10 U3 O15 C2 -75.9(6) . . . . ?
O9 U3 O15 C2 103.8(6) . . . . ?
O14 U3 O15 C2 12.3(8) . . . . ?
O16 U3 O15 C2 -162.9(7) . . . . ?
O1D3 U3 O15 C2 -168.6(6) . . . . ?
N4 U3 O15 C2 10.0(6) . . . . ?
U2 U3 O15 C2 -164.1(8) . . . . ?
O10 U3 O15 U2 88.2(3) . . . . ?
O9 U3 O15 U2 -92.1(3) . . . . ?
O14 U3 O15 U2 176.4(3) . . . . ?
O16 U3 O15 U2 1.2(2) . . . . ?
O1D3 U3 O15 U2 -4.5(5) . . . . ?
N4 U3 O15 U2 174.1(3) . . . . ?
O12 U2 O13 C19 -53.7(10) . . . . ?
O11 U2 O13 C19 126.0(10) . . . . ?
O15 U2 O13 C19 37.0(11) . . . . ?
O16 U2 O13 C19 -140.0(9) . . . . ?
O1D4 U2 O13 C19 -146.3(10) . . . . ?
N3 U2 O13 C19 36.4(9) . . . . ?
U3 U2 O13 C19 36.5(17) . . . . ?
O10 U3 O14 C11 46.9(10) . . . . ?
O9 U3 O14 C11 -133.4(10) . . . . ?
O16 U3 O14 C11 126.8(9) . . . . ?
O15 U3 O14 C11 -42.6(11) . . . . ?
O1D3 U3 O14 C11 137.9(10) . . . . ?
N4 U3 O14 C11 -40.4(9) . . . . ?
U2 U3 O14 C11 -31.4(17) . . . . ?
O1 U1 N1 C3 -60.8(8) . . . . ?
O2 U1 N1 C3 118.9(8) . . . . ?
O6 U1 N1 C3 27.4(7) . . . . ?
O8 U1 N1 C3 -142.6(7) . . . . ?
O5 U1 N1 C3 -154.6(8) . . . . ?
O1D1 U1 N1 C3 33.6(10) . . . . ?
U4 U1 N1 C3 -140.6(7) . . . . ?
O1 U1 N1 C6 110.2(6) . . . . ?
O2 U1 N1 C6 -70.1(6) . . . . ?
O6 U1 N1 C6 -161.6(6) . . . . ?
O8 U1 N1 C6 28.4(7) . . . . ?
O5 U1 N1 C6 16.5(5) . . . . ?
O1D1 U1 N1 C6 -155.4(5) . . . . ?
U4 U1 N1 C6 30.4(6) . . . . ?
O4 U4 N2 C28 -73.6(7) . . . . ?
O3 U4 N2 C28 104.7(7) . . . . ?
O7 U4 N2 C28 19.3(7) . . . . ?
O8 U4 N2 C28 -154.7(7) . . . . ?
O5 U4 N2 C28 -173.8(8) . . . . ?
O1D2 U4 N2 C28 13.2(10) . . . . ?
U1 U4 N2 C28 -173.5(7) . . . . ?
O4 U4 N2 C4 103.4(6) . . . . ?
O3 U4 N2 C4 -78.3(6) . . . . ?
O7 U4 N2 C4 -163.7(6) . . . . ?
O8 U4 N2 C4 22.3(7) . . . . ?
O5 U4 N2 C4 3.2(5) . . . . ?
O1D2 U4 N2 C4 -169.9(5) . . . . ?
U1 U4 N2 C4 3.5(6) . . . . ?
O12 U2 N3 C16 72.6(8) . . . . ?
O11 U2 N3 C16 -107.7(8) . . . . ?
O13 U2 N3 C16 -16.9(8) . . . . ?
O15 U2 N3 C16 163.6(9) . . . . ?
O16 U2 N3 C16 161.1(7) . . . . ?
O1D4 U2 N3 C16 -22.0(11) . . . . ?
U3 U2 N3 C16 163.1(8) . . . . ?
O12 U2 N3 C9 -104.3(6) . . . . ?
O11 U2 N3 C9 75.4(6) . . . . ?
O13 U2 N3 C9 166.1(6) . . . . ?
O15 U2 N3 C9 -13.4(5) . . . . ?
O16 U2 N3 C9 -15.9(7) . . . . ?
O1D4 U2 N3 C9 161.0(5) . . . . ?
U3 U2 N3 C9 -13.8(6) . . . . ?
O10 U3 N4 C13 -71.8(8) . . . . ?
O9 U3 N4 C13 107.4(8) . . . . ?
O14 U3 N4 C13 17.3(7) . . . . ?
O16 U3 N4 C13 -155.4(7) . . . . ?
O15 U3 N4 C13 -164.4(8) . . . . ?
O1D3 U3 N4 C13 13.9(11) . . . . ?
U2 U3 N4 C13 -161.2(7) . . . . ?
O10 U3 N4 C22 107.8(6) . . . . ?
O9 U3 N4 C22 -73.1(6) . . . . ?
O14 U3 N4 C22 -163.2(6) . . . . ?
O16 U3 N4 C22 24.1(7) . . . . ?
O15 U3 N4 C22 15.1(6) . . . . ?
O1D3 U3 N4 C22 -166.6(6) . . . . ?
U2 U3 N4 C22 18.4(6) . . . . ?
U1 O6 C1 C35 -126.9(9) . . . . ?
U1 O6 C1 C24 53.5(12) . . . . ?
U2 O15 C2 C22 164.3(6) . . . . ?
U3 O15 C2 C22 -33.2(10) . . . . ?
U2 O15 C2 C9 40.0(9) . . . . ?
U3 O15 C2 C9 -157.5(5) . . . . ?
C6 N1 C3 C24 -175.9(9) . . . . ?
U1 N1 C3 C24 -5.1(14) . . . . ?
C28 N2 C4 C5 -159.4(8) . . . . ?
U4 N2 C4 C5 23.3(9) . . . . ?
U4 O5 C5 C4 58.5(8) . . . . ?
U1 O5 C5 C4 -159.6(5) . . . . ?
U4 O5 C5 C6 -176.6(5) . . . . ?
U1 O5 C5 C6 -34.8(9) . . . . ?
N2 C4 C5 O5 -50.0(10) . . . . ?
N2 C4 C5 C6 -171.2(7) . . . . ?
C3 N1 C6 C5 133.3(8) . . . . ?
U1 N1 C6 C5 -38.4(8) . . . . ?
O5 C5 C6 N1 45.0(9) . . . . ?
C4 C5 C6 N1 165.8(8) . . . . ?
C16 N3 C9 C2 -140.5(9) . . . . ?
U2 N3 C9 C2 36.8(9) . . . . ?
O15 C2 C9 N3 -48.2(10) . . . . ?
C22 C2 C9 N3 -171.9(8) . . . . ?
U4 O7 C10 C32 38.8(15) . . . . ?
U4 O7 C10 C33 -146.5(8) . . . . ?
U3 O14 C11 C8 -139.8(8) . . . . ?
U3 O14 C11 C7 40.2(13) . . . . ?
C61 C8 C11 O14 179.9(8) . . . . ?
C12 C8 C11 O14 3.6(14) . . . . ?
C61 C8 C11 C7 0.0(13) . . . . ?
C12 C8 C11 C7 -176.3(8) . . . . ?
C15 C7 C11 O14 179.1(8) . . . . ?
C13 C7 C11 O14 -1.5(13) . . . . ?
C15 C7 C11 C8 -0.9(13) . . . . ?
C13 C7 C11 C8 178.5(8) . . . . ?
C11 C8 C12 C20 -57.2(12) . . . . ?
C61 C8 C12 C20 126.5(10) . . . . ?
C11 C8 C12 C38 64.9(12) . . . . ?
C61 C8 C12 C38 -111.3(10) . . . . ?
C11 C8 C12 C50 -177.3(9) . . . . ?
C61 C8 C12 C50 6.5(13) . . . . ?
C22 N4 C13 C7 178.8(9) . . . . ?
U3 N4 C13 C7 -1.6(14) . . . . ?
C15 C7 C13 N4 166.9(9) . . . . ?
C11 C7 C13 N4 -12.6(15) . . . . ?
C11 C7 C15 C17 0.5(14) . . . . ?
C13 C7 C15 C17 -179.0(9) . . . . ?
C9 N3 C16 C18 -179.0(9) . . . . ?
U2 N3 C16 C18 4.1(15) . . . . ?
C7 C15 C17 C61 0.9(15) . . . . ?
C7 C15 C17 C42 179.0(9) . . . . ?
N3 C16 C18 C27 -169.6(10) . . . . ?
N3 C16 C18 C19 9.1(16) . . . . ?
U2 O13 C19 C26 145.6(8) . . . . ?
U2 O13 C19 C18 -36.4(15) . . . . ?
C27 C18 C19 O13 -178.9(9) . . . . ?
C16 C18 C19 O13 2.5(14) . . . . ?
C27 C18 C19 C26 -0.8(14) . . . . ?
C16 C18 C19 C26 -179.5(9) . . . . ?
C13 N4 C22 C2 143.1(9) . . . . ?
U3 N4 C22 C2 -36.5(9) . . . . ?
O15 C2 C22 N4 44.5(11) . . . . ?
C9 C2 C22 N4 167.0(8) . . . . ?
O6 C1 C24 C30 178.5(9) . . . . ?
C35 C1 C24 C30 -1.1(14) . . . . ?
O6 C1 C24 C3 -3.2(14) . . . . ?
C35 C1 C24 C3 177.2(9) . . . . ?
N1 C3 C24 C30 161.9(10) . . . . ?
N1 C3 C24 C1 -16.5(16) . . . . ?
C32 C21 C25 C31 -4.1(16) . . . . ?
C32 C21 C25 C55 178.3(10) . . . . ?
O13 C19 C26 C34 179.0(9) . . . . ?
C18 C19 C26 C34 1.0(14) . . . . ?
O13 C19 C26 C37 -5.3(15) . . . . ?
C18 C19 C26 C37 176.7(9) . . . . ?
C34 C14 C27 C18 -4.3(15) . . . . ?
C66 C14 C27 C18 -178.4(10) . . . . ?
C19 C18 C27 C14 2.7(15) . . . . ?
C16 C18 C27 C14 -178.6(9) . . . . ?
C4 N2 C28 C32 179.2(9) . . . . ?
U4 N2 C28 C32 -3.9(14) . . . . ?
C35 C23 C29 C30 0.7(17) . . . . ?
C35 C23 C29 C40 -179.2(11) . . . . ?
C23 C29 C30 C24 -0.9(15) . . . . ?
C40 C29 C30 C24 178.9(10) . . . . ?
C1 C24 C30 C29 1.2(15) . . . . ?
C3 C24 C30 C29 -177.2(9) . . . . ?
C21 C25 C31 C33 2.4(17) . . . . ?
C55 C25 C31 C33 -179.9(11) . . . . ?
C25 C21 C32 C10 1.9(15) . . . . ?
C25 C21 C32 C28 179.1(9) . . . . ?
O7 C10 C32 C21 176.9(9) . . . . ?
C33 C10 C32 C21 2.1(15) . . . . ?
O7 C10 C32 C28 -0.1(15) . . . . ?
C33 C10 C32 C28 -174.9(9) . . . . ?
N2 C28 C32 C21 170.2(9) . . . . ?
N2 C28 C32 C10 -12.6(15) . . . . ?
C25 C31 C33 C10 1.5(17) . . . . ?
C25 C31 C33 C46 179.2(11) . . . . ?
O7 C10 C33 C31 -178.4(10) . . . . ?
C32 C10 C33 C31 -3.7(15) . . . . ?
O7 C10 C33 C46 3.8(15) . . . . ?
C32 C10 C33 C46 178.6(9) . . . . ?
C19 C26 C34 C14 -3.1(16) . . . . ?
C37 C26 C34 C14 -178.8(10) . . . . ?
C27 C14 C34 C26 4.6(16) . . . . ?
C66 C14 C34 C26 178.9(10) . . . . ?
C29 C23 C35 C1 -0.6(17) . . . . ?
C29 C23 C35 C43 177.0(11) . . . . ?
O6 C1 C35 C23 -178.8(9) . . . . ?
C24 C1 C35 C23 0.8(15) . . . . ?
O6 C1 C35 C43 3.6(16) . . . . ?
C24 C1 C35 C43 -176.8(10) . . . . ?
C34 C26 C37 C47 -7.2(15) . . . . ?
C19 C26 C37 C47 177.2(10) . . . . ?
C34 C26 C37 C59 111.9(11) . . . . ?
C19 C26 C37 C59 -63.7(12) . . . . ?
C34 C26 C37 C36 -130.0(10) . . . . ?
C19 C26 C37 C36 54.3(13) . . . . ?
C30 C29 C40 C45 120.5(12) . . . . ?
C23 C29 C40 C45 -59.6(14) . . . . ?
C30 C29 C40 C39 -0.1(16) . . . . ?
C23 C29 C40 C39 179.8(10) . . . . ?
C30 C29 C40 C52 -118.3(12) . . . . ?
C23 C29 C40 C52 61.5(13) . . . . ?
C15 C17 C42 C58 -177.2(12) . . . . ?
C61 C17 C42 C58 0.8(17) . . . . ?
C15 C17 C42 C63 58.4(16) . . . . ?
C61 C17 C42 C63 -123.7(13) . . . . ?
C15 C17 C42 C60 -57.4(15) . . . . ?
C61 C17 C42 C60 120.5(12) . . . . ?
C23 C35 C43 C44 129.9(11) . . . . ?
C1 C35 C43 C44 -52.6(14) . . . . ?
C23 C35 C43 C56 -106.7(12) . . . . ?
C1 C35 C43 C56 70.8(13) . . . . ?
C23 C35 C43 C49 9.6(17) . . . . ?
C1 C35 C43 C49 -172.9(11) . . . . ?
C31 C33 C46 C51 -114.0(12) . . . . ?
C10 C33 C46 C51 63.7(13) . . . . ?
C31 C33 C46 C53 5.0(16) . . . . ?
C10 C33 C46 C53 -177.3(10) . . . . ?
C31 C33 C46 C57 124.0(11) . . . . ?
C10 C33 C46 C57 -58.4(13) . . . . ?
C21 C25 C55 C64 -32(2) . . . . ?
C31 C25 C55 C64 150.4(18) . . . . ?
C21 C25 C55 C65 93(2) . . . . ?
C31 C25 C55 C65 -84(2) . . . . ?
C21 C25 C55 C62 -150(2) . . . . ?
C31 C25 C55 C62 32(3) . . . . ?
C11 C8 C61 C17 1.6(15) . . . . ?
C12 C8 C61 C17 178.0(9) . . . . ?
C15 C17 C61 C8 -2.0(15) . . . . ?
C42 C17 C61 C8 179.9(10) . . . . ?
C27 C14 C66 C54 104.3(12) . . . . ?
C34 C14 C66 C54 -69.4(14) . . . . ?
C27 C14 C66 C41 -16.9(16) . . . . ?
C34 C14 C66 C41 169.3(10) . . . . ?
C27 C14 C66 C48 -136.1(12) . . . . ?
C34 C14 C66 C48 50.2(14) . . . . ?
O1 U1 O1D1 C1D1 -134.1(9) . . . . ?
O2 U1 O1D1 C1D1 46.9(9) . . . . ?
O6 U1 O1D1 C1D1 140.3(9) . . . . ?
O8 U1 O1D1 C1D1 -48.5(8) . . . . ?
O5 U1 O1D1 C1D1 -33.1(10) . . . . ?
N1 U1 O1D1 C1D1 134.4(8) . . . . ?
U4 U1 O1D1 C1D1 -51.8(9) . . . . ?
U1 O1D1 C1D1 N1D1 -159.0(7) . . . . ?
C2D1 N1D1 C1D1 O1D1 -0.8(16) . . . . ?
C3D1 N1D1 C1D1 O1D1 -178.3(9) . . . . ?
O4 U4 O1D2 C1D2 174.2(8) . . . . ?
O3 U4 O1D2 C1D2 -5.0(8) . . . . ?
O7 U4 O1D2 C1D2 83.6(8) . . . . ?
O8 U4 O1D2 C1D2 -99.8(8) . . . . ?
O5 U4 O1D2 C1D2 -79.7(9) . . . . ?
N2 U4 O1D2 C1D2 89.5(9) . . . . ?
U1 U4 O1D2 C1D2 -83.7(8) . . . . ?
U4 O1D2 C1D2 N1D2 -176.7(9) . . . . ?
C2D2 N1D2 C1D2 O1D2 -1.2(19) . . . . ?
C3D2 N1D2 C1D2 O1D2 179.3(11) . . . . ?
O10 U3 O1D3 C1D3 -94.2(9) . . . . ?
O9 U3 O1D3 C1D3 86.5(9) . . . . ?
O14 U3 O1D3 C1D3 178.0(9) . . . . ?
O16 U3 O1D3 C1D3 -6.7(8) . . . . ?
O15 U3 O1D3 C1D3 -1.4(10) . . . . ?
N4 U3 O1D3 C1D3 -178.8(7) . . . . ?
U2 U3 O1D3 C1D3 -4.0(9) . . . . ?
U3 O1D3 C1D3 N1D3 158.1(7) . . . . ?
C3D3 N1D3 C1D3 O1D3 -176.0(9) . . . . ?
C2D3 N1D3 C1D3 O1D3 -2.3(17) . . . . ?
O12 U2 O1D4 C1D4 74.2(9) . . . . ?
O11 U2 O1D4 C1D4 -105.7(9) . . . . ?
O13 U2 O1D4 C1D4 163.2(9) . . . . ?
O15 U2 O1D4 C1D4 -20.9(11) . . . . ?
O16 U2 O1D4 C1D4 -14.2(8) . . . . ?
N3 U2 O1D4 C1D4 168.1(8) . . . . ?
U3 U2 O1D4 C1D4 -17.3(9) . . . . ?
U2 O1D4 C1D4 N1D4 -160.6(7) . . . . ?
C2D4 N1D4 C1D4 O1D4 179.6(9) . . . . ?
C3D4 N1D4 C1D4 O1D4 -0.3(16) . . . . ?
C2D5 N1D5 C1D5 O1D5 173.4(16) . . . . ?
C3D5 N1D5 C1D5 O1D5 0(2) . . . . ?
C2D6 N1D6 C1D6 O1D6 -174.8(14) . . . . ?
C3D6 N1D6 C1D6 O1D6 -2(2) . . . . ?
C3D7 N1D7 C1D7 O1D7 -174.9(11) . . . . ?
C2D7 N1D7 C1D7 O1D7 -0.4(16) . . . . ?
